data_7712059
loop_
_publ_author_name
'Poole, Ethan W.'
'Bustos, Itxaso'
'Hood, Thomas M.'
'Smart, Jennifer E.'
'Chaplin, Adrian B.'

_publ_section_title
;
 Iridium complexes of an <i>ortho</i>-trifluoromethylphenyl substituted
 PONOP pincer ligand.
;
_journal_issue 4
_journal_name_full 'Dalton transactions (Cambridge, England : 2003)'
_journal_page_first 1096
_journal_page_last 1104
_journal_paper_doi 10.1039/d2dt03608h
_journal_volume 52
_journal_year 2023
_chemical_formula_moiety 'C46 H27 F12 Ir N O3 P2, C H2 Cl2, C32 H12 B F24'
_chemical_formula_sum 'C79 H41 B Cl2 F36 Ir N O3 P2'
_chemical_formula_weight 2071.98
_chemical_melting_point ?
_space_group_crystal_system triclinic
_space_group_IT_number 2
_space_group_name_Hall '-P 1'
_space_group_name_H-M_alt 'P -1'
_atom_sites_solution_hydrogens geom
_atom_sites_solution_primary dual
_atom_sites_solution_secondary difmap
_audit_creation_date 2022-03-03
_audit_creation_method
;
Olex2 1.5
(compiled 2021.12.09 svn.r5202d8cf for OlexSys, GUI svn.r6439)
;
_audit_update_record
;
2022-11-02 deposited with the CCDC.	2022-12-21 downloaded from the CCDC.
;
_cell_angle_alpha 78.4747(8)
_cell_angle_beta 78.8231(8)
_cell_angle_gamma 75.6702(8)
_cell_formula_units_Z 2
_cell_length_a 13.31679(12)
_cell_length_b 16.58920(16)
_cell_length_c 18.86855(17)
_cell_measurement_reflns_used 55982
_cell_measurement_temperature 150(2)
_cell_measurement_theta_max 73.5530
_cell_measurement_theta_min 2.7190
_cell_volume 3911.19(7)
_computing_cell_refinement 'CrysAlisPro 1.171.41.122a (Rigaku OD, 2021)'
_computing_data_collection 'CrysAlisPro 1.171.41.122a (Rigaku OD, 2021)'
_computing_data_reduction 'CrysAlisPro 1.171.41.122a (Rigaku OD, 2021)'
_computing_molecular_graphics 'Olex2 1.5 (Dolomanov et al., 2009)'
_computing_publication_material 'Olex2 1.5 (Dolomanov et al., 2009)'
_computing_structure_refinement 'SHELXL 2018/3 (Sheldrick, 2015)'
_computing_structure_solution 'ShelXT (Sheldrick, 2015)'
_diffrn_ambient_environment N~2~
_diffrn_ambient_temperature 150(2)
_diffrn_detector 'CCD plate'
_diffrn_detector_area_resol_mean 5.3046
_diffrn_detector_type AtlasS2
_diffrn_measured_fraction_theta_full 0.998
_diffrn_measured_fraction_theta_max 0.998
_diffrn_measurement_details
;
List of Runs (angles in degrees, time in seconds):

  # Type    Start    End  Width  t~exp~   \w     \q     \k     \f   Frames
#--------------------------------------------------------------------------
  1  \w   -114.00 -14.00   1.00    1.00    -  -41.82 -57.00 150.00  100
  2  \w    -66.00  33.00   1.00    1.00    -  -41.82  37.00  60.00   99
  3  \w    -87.00  -6.00   1.00    1.00    -  -41.82 125.00  60.00   81
  4  \w   -116.00 -17.00   1.00    1.00    -  -41.82 -37.00-120.00   99
  5  \w     10.00  36.00   1.00    1.00    -   41.82  74.00  13.64   26
  6  \w      8.00  42.00   1.00    1.00    -   41.82  81.00 -82.07   34
  7  \w      7.00  33.00   1.00    1.00    -   41.82  84.00-119.42   26
  8  \w     34.00 133.00   1.00    3.50    -  107.00 -45.00  30.00   99
  9  \w     24.00 107.00   1.00    3.50    -  107.00 -94.00-150.00   83
 10  \w     24.00 107.00   1.00    3.50    -  107.00 -94.00 120.00   83
 11  \w     78.00 178.00   1.00    3.50    -  107.00  61.00 -60.00  100
 12  \w     81.00 178.00   1.00    3.50    -  107.00  45.00-120.00   97
 13  \w     34.00 112.00   1.00    3.50    -  107.00-125.00  60.00   78
 14  \w     78.00 178.00   1.00    3.50    -  107.00  61.00-180.00  100
 15  \w     81.00 178.00   1.00    3.50    -  107.00  45.00   0.00   97
 16  \w     97.00 178.00   1.00    3.50    -  107.00 125.00-180.00   81
 17  \w     31.00 140.00   1.00    3.50    -  107.00 -77.00 120.00  109
 18  \w     24.00 107.00   1.00    3.50    -  107.00 -94.00 -90.00   83
 19  \w     81.00 178.00   1.00    3.50    -  107.00  45.00 -90.00   97
 20  \w     31.00 109.00   1.00    3.50    -  107.00-111.00 112.22   78
 21  \w     81.00 178.00   1.00    3.50    -  107.00  45.00 -30.00   97
 22  \w     34.00 112.00   1.00    3.50    -  107.00-125.00  90.00   78
 23  \w     34.00 112.00   1.00    3.50    -  107.00-125.00  30.00   78
 24  \w    103.00 178.00   1.00    3.50    -  107.00  77.00 -90.00   75
 25  \w     34.00 112.00   1.00    3.50    -  107.00-125.00 -60.00   78
 26  \w     81.00 178.00   1.00    3.50    -  107.00  45.00  60.00   97
 27  \w     34.00 112.00   1.00    3.50    -  107.00-125.00 -30.00   78
 28  \w     24.00 107.00   1.00    3.50    -  107.00 -94.00 -30.00   83
 29  \w     24.00 107.00   1.00    3.50    -  107.00 -94.00   0.00   83
 30  \w     28.00 108.00   1.00    3.50    -  107.00-104.00-156.99   80
 31  \w   -116.00 -17.00   1.00    1.00    -  -41.82 -37.00 -30.00   99
 32  \w    -87.00  -6.00   1.00    1.00    -  -41.82 125.00-180.00   81
 33  \w   -116.00 -17.00   1.00    1.00    -  -41.82 -37.00  30.00   99
 34  \w    -87.00  -6.00   1.00    1.00    -  -41.82 125.00 -90.00   81
 35  \w      8.00  34.00   1.00    1.00    -   41.82  83.00 177.56   26
 36  \w     10.00  36.00   1.00    1.00    -   41.82  73.00  37.19   26
 37  \w      8.00  42.00   1.00    1.00    -   41.82  82.00  79.46   34
 38  \w     79.00 178.00   1.00    3.50    -  107.00  54.00  15.61   99
 39  \w     78.00 178.00   1.00    3.50    -  107.00  61.00 150.00  100
 40  \w     81.00 178.00   1.00    3.50    -  107.00  45.00  90.00   97
 41  \w     81.00 178.00   1.00    3.50    -  107.00  45.00 120.00   97
;
_diffrn_measurement_device 'four-circle diffractometer'
_diffrn_measurement_device_type 'Rigaku Oxford Diffraction: SuperNova, Dual, Cu at zero, AtlasS2'
_diffrn_measurement_method '\w scans'
_diffrn_orient_matrix_type 'CrysAlisPro convention (1999,Acta A55,543-557)'
_diffrn_orient_matrix_UB_11 -0.0025102000
_diffrn_orient_matrix_UB_12 0.0430627000
_diffrn_orient_matrix_UB_13 0.0656830000
_diffrn_orient_matrix_UB_21 0.0923442000
_diffrn_orient_matrix_UB_22 -0.0700003000
_diffrn_orient_matrix_UB_23 0.0244946000
_diffrn_orient_matrix_UB_31 0.0778481000
_diffrn_orient_matrix_UB_32 0.0516993000
_diffrn_orient_matrix_UB_33 -0.0468359000
_diffrn_radiation_monochromator mirror
_diffrn_radiation_probe x-ray
_diffrn_radiation_type 'Cu K\a'
_diffrn_radiation_wavelength 1.54184
_diffrn_reflns_av_R_equivalents 0.0307
_diffrn_reflns_av_unetI/netI 0.0217
_diffrn_reflns_Laue_measured_fraction_full 0.998
_diffrn_reflns_Laue_measured_fraction_max 0.998
_diffrn_reflns_limit_h_max 16
_diffrn_reflns_limit_h_min -16
_diffrn_reflns_limit_k_max 20
_diffrn_reflns_limit_k_min -20
_diffrn_reflns_limit_l_max 23
_diffrn_reflns_limit_l_min -23
_diffrn_reflns_number 76080
_diffrn_reflns_point_group_measured_fraction_full 0.998
_diffrn_reflns_point_group_measured_fraction_max 0.998
_diffrn_reflns_theta_full 70.075
_diffrn_reflns_theta_max 70.075
_diffrn_reflns_theta_min 6.374
_diffrn_source 'micro-focus sealed X-ray tube'
_diffrn_source_type 'SuperNova (Cu) X-ray Source'
_exptl_absorpt_coefficient_mu 5.565
_exptl_absorpt_correction_T_max 1.000
_exptl_absorpt_correction_T_min 0.246
_exptl_absorpt_correction_type gaussian
_exptl_absorpt_process_details
;
CrysAlisPro 1.171.41.122a (Rigaku Oxford Diffraction, 2021)
Numerical absorption correction based on gaussian integration over
a multifaceted crystal model
Empirical absorption correction using spherical harmonics,
implemented in SCALE3 ABSPACK scaling algorithm.
;
_exptl_crystal_colour colourless
_exptl_crystal_colour_primary colourless
_exptl_crystal_density_diffrn 1.759
_exptl_crystal_density_meas ?
_exptl_crystal_description block
_exptl_crystal_F_000 2032
_exptl_crystal_recrystallization_method 'Crystals grown from CH2Cl2/hexane at 293 K'
_exptl_crystal_size_max 0.292
_exptl_crystal_size_mid 0.127
_exptl_crystal_size_min 0.05
_refine_diff_density_max 1.263
_refine_diff_density_min -0.916
_refine_diff_density_rms 0.076
_refine_ls_extinction_method none
_refine_ls_goodness_of_fit_ref 1.044
_refine_ls_hydrogen_treatment constr
_refine_ls_matrix_type full
_refine_ls_number_parameters 1237
_refine_ls_number_reflns 14844
_refine_ls_number_restraints 840
_refine_ls_restrained_S_all 1.199
_refine_ls_R_factor_all 0.0312
_refine_ls_R_factor_gt 0.0304
_refine_ls_shift/su_max 0.004
_refine_ls_shift/su_mean 0.000
_refine_ls_structure_factor_coef Fsqd
_refine_ls_weighting_details 'w=1/[\s^2^(Fo^2^)+(0.0314P)^2^+8.1332P] where P=(Fo^2^+2Fc^2^)/3'
_refine_ls_weighting_scheme calc
_refine_ls_wR_factor_gt 0.0753
_refine_ls_wR_factor_ref 0.0759
_reflns_Friedel_coverage 0.000
_reflns_number_gt 14483
_reflns_number_total 14844
_reflns_threshold_expression 'I > 2\s(I)'
_cod_data_source_file d2dt03608h2.cif
_cod_data_source_block 0671abc22s
_cod_depositor_comments
;
The following automatic conversions were performed:

data item '_chemical_melting_point' value 'not measured' was changed
to '?' -- the value is undefined or not given.

data item '_exptl_crystal_density_meas' value 'not measured' was
changed to '?' -- the value is perceived as not measured.

Automatic conversion script
Id: cif_fix_values 7556 2019-12-06 15:28:31Z antanas 

 Adding full bibliography for 7712055--7712059.cif.
;
_cod_original_cell_volume 3911.18(7)
_cod_database_code 7712059
_shelx_shelxl_version_number 2018/3
_shelx_space_group_comment
;
The symmetry employed for this shelxl refinement is uniquely defined
by the following loop, which should always be used as a source of
symmetry information in preference to the above space-group names.
They are only intended as comments.
;
_olex2_refinement_description
;
1. Fixed Uiso
 At 1.2 times of:
  All C(H) groups, All C(H,H) groups
2. Restrained distances
 C207-F1 \\sim C207-F2 \\sim C207-F3 \\sim C207-F1A \\sim C207-F2A \\sim
C207-F3A
 with sigma of 0.01
 F1-F2 \\sim F2-F3 \\sim F3-F1 \\sim F1A-F2A \\sim F2A-F3A \\sim F3A-F1A
 with sigma of 0.01
 C203-F1 \\sim C203-F2 \\sim C203-F3 \\sim C203-F1A \\sim C203-F2A \\sim
C203-F3A
 with sigma of 0.01
 C216-F10 \\sim C216-F11 \\sim C216-F12 \\sim C216-F10A \\sim C216-F11A \\sim
C216-F12A
 with sigma of 0.01
 F10-F11 \\sim F11-F12 \\sim F12-F10 \\sim F10A-F11A \\sim F11A-F12A \\sim
F12A-F10A
 with sigma of 0.01
 C213-F10 \\sim C213-F11 \\sim C213-F12 \\sim C213-F10A \\sim C213-F11A \\sim
C213-F12A
 with sigma of 0.01
 C224-F16 \\sim C224-F17 \\sim C224-F18
 with sigma of 0.01
 F16-F17 \\sim F17-F18 \\sim F18-F16
 with sigma of 0.01
 C221-F16 \\sim C221-F17 \\sim C221-F18
 with sigma of 0.01
 C215-F7 \\sim C215-F8 \\sim C215-F9 \\sim C215-F7A \\sim C215-F8A \\sim
C215-F9A
 with sigma of 0.01
 F7-F8 \\sim F8-F9 \\sim F9-F7 \\sim F7A-F8A \\sim F8A-F9A \\sim F9A-F7A
 with sigma of 0.01
 C211-F7 \\sim C211-F8 \\sim C211-F9 \\sim C211-F7A \\sim C211-F8A \\sim
C211-F9A
 with sigma of 0.01
3. Uiso/Uaniso restraints and constraints
F1 \\sim F2 \\sim F3 \\sim F4 \\sim F5 \\sim F6 \\sim F7 \\sim F8 \\sim F9
\\sim F10 \\sim F11 \\sim F12 \\sim F13 \\sim F14 \\sim F15 \\sim F16 \\sim F17
\\sim F18 \\sim F19 \\sim F20 \\sim F21 \\sim F22 \\sim F23 \\sim F24 \\sim F35
\\sim F36 \\sim F37 \\sim F45 \\sim F46 \\sim F47 \\sim F55 \\sim F56 \\sim F57
\\sim F65 \\sim F66 \\sim F67 \\sim F10A \\sim F11A \\sim F12A \\sim F1A \\sim
F2A \\sim F3A \\sim F9A \\sim F8A \\sim F7A \\sim C216 \\sim C207 \\sim C218
\\sim C219 \\sim C220 \\sim C221 \\sim C223 \\sim C224 \\sim C217 \\sim C222
\\sim C215 \\sim C91 \\sim Cl4 \\sim Cl3 \\sim Cl1 \\sim C90 \\sim Cl2: within
2A with sigma of 0.01 and sigma for terminal atoms of 0.02 within 2A
Uanis(F1) \\sim Ueq, Uanis(F2) \\sim Ueq, Uanis(F3) \\sim Ueq, Uanis(F4) \\sim
Ueq, Uanis(F5) \\sim Ueq, Uanis(F6) \\sim Ueq, Uanis(F7) \\sim Ueq, Uanis(F8)
\\sim Ueq, Uanis(F9) \\sim Ueq, Uanis(F10) \\sim Ueq, Uanis(F11) \\sim Ueq,
Uanis(F12) \\sim Ueq, Uanis(F13) \\sim Ueq, Uanis(F14) \\sim Ueq, Uanis(F15)
\\sim Ueq, Uanis(F16) \\sim Ueq, Uanis(F17) \\sim Ueq, Uanis(F18) \\sim Ueq,
Uanis(F19) \\sim Ueq, Uanis(F20) \\sim Ueq, Uanis(F21) \\sim Ueq, Uanis(F22)
\\sim Ueq, Uanis(F23) \\sim Ueq, Uanis(F24) \\sim Ueq, Uanis(F35) \\sim Ueq,
Uanis(F36) \\sim Ueq, Uanis(F37) \\sim Ueq, Uanis(F45) \\sim Ueq, Uanis(F46)
\\sim Ueq, Uanis(F47) \\sim Ueq, Uanis(F55) \\sim Ueq, Uanis(F56) \\sim Ueq,
Uanis(F57) \\sim Ueq, Uanis(F65) \\sim Ueq, Uanis(F66) \\sim Ueq, Uanis(F67)
\\sim Ueq, Uanis(F10A) \\sim Ueq, Uanis(F11A) \\sim Ueq, Uanis(F12A) \\sim Ueq,
Uanis(F1A) \\sim Ueq, Uanis(F2A) \\sim Ueq, Uanis(F3A) \\sim Ueq, Uanis(F9A)
\\sim Ueq, Uanis(F8A) \\sim Ueq, Uanis(F7A) \\sim Ueq, Uanis(C216) \\sim Ueq,
Uanis(C207) \\sim Ueq, Uanis(C218) \\sim Ueq, Uanis(C219) \\sim Ueq,
Uanis(C220) \\sim Ueq, Uanis(C221) \\sim Ueq, Uanis(C223) \\sim Ueq,
Uanis(C224) \\sim Ueq, Uanis(C217) \\sim Ueq, Uanis(C222) \\sim Ueq,
Uanis(C215) \\sim Ueq, Uanis(C91) \\sim Ueq, Uanis(Cl4) \\sim Ueq, Uanis(Cl3)
\\sim Ueq, Uanis(Cl1) \\sim Ueq, Uanis(C90) \\sim Ueq, Uanis(Cl2) \\sim Ueq:
with sigma of 0.005 and sigma for terminal atoms of 0.01
4. Others
 Sof(F10A)=Sof(F11A)=Sof(F12A)=1-FVAR(1)
 Sof(F10)=Sof(F11)=Sof(F12)=FVAR(1)
 Sof(F1A)=Sof(F2A)=Sof(F3A)=1-FVAR(2)
 Sof(F1)=Sof(F2)=Sof(F3)=FVAR(2)
 Sof(F9A)=Sof(F8A)=Sof(F7A)=1-FVAR(3)
 Sof(F7)=Sof(F8)=Sof(F9)=FVAR(3)
 Fixed Sof: Cl2(0.5) Cl1(0.5) C90(0.5) H90A(0.5) H90B(0.5) Cl4(0.5) Cl3(0.5)
 C91(0.5) H91A(0.5) H91B(0.5)
5.a Secondary CH2 refined with riding coordinates:
 C90(H90A,H90B), C91(H91A,H91B)
5.b Aromatic/amide H refined with riding coordinates:
 C202(H202), C204(H204), C206(H206), C210(H210), C212(H212), C214(H214),
 C218(H218), C220(H220), C222(H222), C226(H226), C228(H228), C230(H230), C5(H5),
  C6(H6), C7(H7), C8(H8), C11(H11), C12(H12), C13(H13), C14(H14), C22(H22),
 C23(H23), C24(H24), C30(H30), C31(H31), C32(H32), C33(H33), C40(H40), C41(H41),
  C42(H42), C43(H43), C50(H50), C51(H51), C52(H52), C53(H53), C60(H60),
 C61(H61), C62(H62), C63(H63)
;
_olex2_submission_special_instructions 'No special instructions were received'
_oxdiff_exptl_absorpt_empirical_details
;
Empirical correction (ABSPACK) includes:
- Absorption correction using spherical harmonics
- Frame scaling
;
_oxdiff_exptl_absorpt_empirical_full_max 1.596
_oxdiff_exptl_absorpt_empirical_full_min 0.802

loop_
_space_group_symop_operation_xyz
'x, y, z'
'-x, -y, -z'

loop_
_atom_site_label
_atom_site_type_symbol
_atom_site_fract_x
_atom_site_fract_y
_atom_site_fract_z
_atom_site_U_iso_or_equiv
_atom_site_adp_type
_atom_site_occupancy
_atom_site_site_symmetry_order
_atom_site_calc_flag
_atom_site_refinement_flags_posn
_atom_site_refinement_flags_adp
_atom_site_refinement_flags_occupancy
_atom_site_disorder_assembly
_atom_site_disorder_group
Ir1 Ir 0.25089(2) 0.23582(2) 0.72502(2) 0.02035(4) Uani 1 1 d . . . . .
Cl2 Cl 0.6148(3) 0.2769(3) 0.2313(2) 0.1126(12) Uani 0.5 1 d . U P . .
Cl1 Cl 0.5183(2) 0.37783(19) 0.1073(3) 0.1056(12) Uani 0.5 1 d . U P . .
P2 P 0.40231(5) 0.28958(4) 0.69659(4) 0.02106(13) Uani 1 1 d . . . . .
P3 P 0.14344(5) 0.13932(4) 0.76319(4) 0.02177(13) Uani 1 1 d . . . . .
F1 F 0.3390(7) 0.4467(4) 0.0032(2) 0.101(3) Uani 0.621(9) 1 d D U P A 1
F2 F 0.1786(5) 0.4942(5) 0.0235(3) 0.094(2) Uani 0.621(9) 1 d D U P A 1
F3 F 0.2839(6) 0.5733(3) 0.0232(3) 0.0756(19) Uani 0.621(9) 1 d D U P A 1
F4 F 0.2273(2) 0.63028(14) 0.26955(15) 0.0684(8) Uani 1 1 d . U . . .
F5 F 0.3472(2) 0.54045(17) 0.31720(18) 0.0733(8) Uani 1 1 d . U . . .
F6 F 0.1902(3) 0.5365(2) 0.35952(16) 0.0860(10) Uani 1 1 d . U . . .
F7 F -0.0037(3) 0.2841(3) 0.06500(15) 0.0793(13) Uani 0.815(6) 1 d D U P B 1
F8 F -0.1458(4) 0.3617(3) 0.1062(2) 0.107(2) Uani 0.815(6) 1 d D U P B 1
F9 F -0.1233(3) 0.2264(3) 0.12644(18) 0.0758(12) Uani 0.815(6) 1 d D U P B 1
F10 F -0.2353(3) 0.2919(5) 0.3896(3) 0.0917(18) Uani 0.690(7) 1 d D U P C 1
F11 F -0.1095(3) 0.2759(4) 0.44644(17) 0.0850(19) Uani 0.690(7) 1 d D U P C 1
F12 F -0.1750(5) 0.3955(2) 0.3938(3) 0.095(2) Uani 0.690(7) 1 d D U P C 1
F13 F 0.1807(3) -0.00218(16) 0.15171(18) 0.0808(9) Uani 1 1 d . U . . .
F14 F 0.2832(3) -0.07506(16) 0.22603(15) 0.0710(8) Uani 1 1 d . U . . .
F15 F 0.3321(3) -0.06975(19) 0.11127(17) 0.0947(11) Uani 1 1 d . U . . .
F16 F 0.6077(3) 0.0785(3) 0.0401(2) 0.1267(16) Uani 1 1 d D U . D 1
F17 F 0.6362(2) 0.1311(2) 0.12551(15) 0.0882(10) Uani 1 1 d D U . E 1
F18 F 0.5630(3) 0.2102(2) 0.03887(18) 0.1215(17) Uani 1 1 d D U . F 1
F19 F 0.2394(2) -0.04317(15) 0.45672(16) 0.0694(7) Uani 1 1 d . U . . .
F20 F 0.09961(19) 0.04785(17) 0.48085(15) 0.0657(7) Uani 1 1 d . U . . .
F21 F 0.2132(2) 0.01085(19) 0.55367(13) 0.0725(8) Uani 1 1 d . U . . .
F22 F 0.4714(3) 0.1937(2) 0.51787(15) 0.0783(9) Uani 1 1 d . U . . .
F23 F 0.5656(2) 0.1110(2) 0.4459(2) 0.1016(13) Uani 1 1 d . U . . .
F24 F 0.5311(2) 0.2431(2) 0.40883(17) 0.0756(8) Uani 1 1 d . U . . .
C201 C 0.2576(2) 0.34953(19) 0.22680(16) 0.0297(6) Uani 1 1 d . . . . .
C202 C 0.2657(3) 0.3820(2) 0.15193(18) 0.0373(7) Uani 1 1 d . . . . .
H202 H 0.270098 0.345115 0.118349 0.045 Uiso 1 1 calc R U . . .
C203 C 0.2674(3) 0.4659(2) 0.12480(18) 0.0417(8) Uani 1 1 d D . . . .
C204 C 0.2632(3) 0.5218(2) 0.17158(19) 0.0376(7) Uani 1 1 d . . . . .
H204 H 0.264726 0.579186 0.153269 0.045 Uiso 1 1 calc R U . . .
C205 C 0.2565(2) 0.49132(19) 0.24572(17) 0.0313(6) Uani 1 1 d . . . . .
C206 C 0.2536(2) 0.40731(19) 0.27279(17) 0.0296(6) Uani 1 1 d . . . . .
H206 H 0.248789 0.388567 0.324068 0.036 Uiso 1 1 calc R U . . .
C207 C 0.2741(4) 0.4963(2) 0.0449(2) 0.0672(12) Uani 1 1 d D U . . .
C208 C 0.2536(3) 0.5498(2) 0.29720(19) 0.0378(7) Uani 1 1 d . . . . .
C209 C 0.1099(2) 0.26771(17) 0.25765(16) 0.0287(6) Uani 1 1 d . . . . .
C210 C 0.0686(3) 0.27055(19) 0.19395(17) 0.0327(7) Uani 1 1 d . . . . .
H210 H 0.115631 0.260166 0.150334 0.039 Uiso 1 1 calc R U . . .
C211 C -0.0380(3) 0.2879(2) 0.19243(18) 0.0374(7) Uani 1 1 d D . . . .
C212 C -0.1098(3) 0.3019(2) 0.2552(2) 0.0400(8) Uani 1 1 d . . . . .
H212 H -0.183050 0.312340 0.254599 0.048 Uiso 1 1 calc R U . . .
C213 C -0.0713(3) 0.3002(2) 0.31827(18) 0.0357(7) Uani 1 1 d D . . . .
C214 C 0.0361(2) 0.28424(19) 0.31939(16) 0.0305(6) Uani 1 1 d . . . . .
H214 H 0.059909 0.284589 0.363616 0.037 Uiso 1 1 calc R U . . .
C215 C -0.0790(3) 0.2911(2) 0.1234(2) 0.0563(10) Uani 1 1 d D U . . .
C216 C -0.1457(3) 0.3152(2) 0.3869(2) 0.0494(9) Uani 1 1 d D U . . .
C217 C 0.3033(3) 0.1866(2) 0.20275(16) 0.0336(7) Uani 1 1 d . U . . .
C218 C 0.2665(3) 0.1150(2) 0.19971(17) 0.0380(7) Uani 1 1 d . U . . .
H218 H 0.199095 0.109657 0.225340 0.046 Uiso 1 1 calc R U . . .
C219 C 0.3251(3) 0.0517(2) 0.16063(19) 0.0463(9) Uani 1 1 d . U . . .
C220 C 0.4224(4) 0.0576(3) 0.12267(19) 0.0535(10) Uani 1 1 d . U . . .
H220 H 0.462485 0.014396 0.095955 0.064 Uiso 1 1 calc R U . . .
C221 C 0.4616(3) 0.1273(3) 0.12374(18) 0.0532(10) Uani 1 1 d D U . . .
C222 C 0.4025(3) 0.1911(2) 0.16406(18) 0.0425(8) Uani 1 1 d . U . . .
H222 H 0.431050 0.237965 0.164775 0.051 Uiso 1 1 calc R U . . .
C223 C 0.2809(4) -0.0232(3) 0.1624(2) 0.0575(11) Uani 1 1 d . U . . .
C224 C 0.5655(4) 0.1371(3) 0.0826(2) 0.0692(13) Uani 1 1 d D U . . .
C225 C 0.2708(2) 0.20959(18) 0.33645(16) 0.0283(6) Uani 1 1 d . . . . .
C226 C 0.2217(2) 0.14640(19) 0.37914(16) 0.0303(6) Uani 1 1 d . . . . .
H226 H 0.161976 0.136767 0.364341 0.036 Uiso 1 1 calc R U . . .
C227 C 0.2568(3) 0.0973(2) 0.44219(16) 0.0330(7) Uani 1 1 d . . . . .
C228 C 0.3437(3) 0.1093(2) 0.46513(17) 0.0369(7) Uani 1 1 d . . . . .
H228 H 0.368222 0.076024 0.508071 0.044 Uiso 1 1 calc R U . . .
C229 C 0.3945(3) 0.1709(2) 0.42417(19) 0.0365(7) Uani 1 1 d . . . . .
C230 C 0.3579(3) 0.22062(19) 0.36103(18) 0.0327(7) Uani 1 1 d . . . . .
H230 H 0.393453 0.262957 0.334335 0.039 Uiso 1 1 calc R U . . .
C231 C 0.2027(3) 0.0290(2) 0.48391(19) 0.0431(8) Uani 1 1 d . . . . .
C232 C 0.4897(3) 0.1801(2) 0.4487(2) 0.0492(9) Uani 1 1 d . . . . .
B200 B 0.2361(3) 0.2547(2) 0.25646(18) 0.0281(7) Uani 1 1 d . . . . .
F35 F 0.63324(14) 0.29612(11) 0.65636(10) 0.0324(4) Uani 1 1 d . U . . .
F36 F 0.66023(15) 0.22534(12) 0.56807(11) 0.0404(4) Uani 1 1 d . U . . .
F37 F 0.70796(14) 0.34325(13) 0.55079(11) 0.0414(4) Uani 1 1 d . U . . .
F45 F 0.41189(19) 0.52101(15) 0.69456(16) 0.0658(7) Uani 1 1 d . U . . .
F46 F 0.3001(2) 0.53062(16) 0.79188(16) 0.0755(9) Uani 1 1 d . U . . .
F47 F 0.28854(15) 0.45544(12) 0.71640(12) 0.0406(4) Uani 1 1 d . U . . .
F55 F 0.06874(16) -0.02792(11) 0.80382(10) 0.0364(4) Uani 1 1 d . U . . .
F56 F -0.00673(19) -0.07561(13) 0.73555(13) 0.0518(5) Uani 1 1 d . U . . .
F57 F 0.15244(17) -0.06331(12) 0.70117(11) 0.0436(5) Uani 1 1 d . U . . .
F65 F -0.04553(15) 0.27210(12) 0.80510(11) 0.0392(4) Uani 1 1 d . U . . .
F66 F -0.13789(16) 0.17822(14) 0.82674(13) 0.0481(5) Uani 1 1 d . U . . .
F67 F -0.15790(19) 0.26262(15) 0.90295(13) 0.0599(6) Uani 1 1 d . U . . .
O17 O 0.2166(2) 0.25983(17) 0.56466(12) 0.0427(6) Uani 1 1 d . . . . .
O26 O 0.49113(15) 0.20162(12) 0.68399(11) 0.0244(4) Uani 1 1 d . . . . .
O27 O 0.23128(16) 0.05068(12) 0.75088(11) 0.0260(4) Uani 1 1 d . . . . .
N20 N 0.36367(18) 0.12382(14) 0.71266(12) 0.0211(4) Uani 1 1 d . . . . .
C4 C 0.2707(2) 0.22267(18) 0.83436(15) 0.0239(5) Uani 1 1 d . . . . .
C5 C 0.3396(2) 0.1589(2) 0.87170(17) 0.0303(6) Uani 1 1 d . . . . .
H5 H 0.383132 0.115084 0.847111 0.036 Uiso 1 1 calc R U . . .
C6 C 0.3458(3) 0.1583(2) 0.94425(18) 0.0378(7) Uani 1 1 d . . . . .
H6 H 0.393216 0.114265 0.969141 0.045 Uiso 1 1 calc R U . . .
C7 C 0.2830(3) 0.2219(3) 0.98024(18) 0.0445(8) Uani 1 1 d . . . . .
H7 H 0.286755 0.221407 1.030111 0.053 Uiso 1 1 calc R U . . .
C8 C 0.2147(3) 0.2864(2) 0.94388(18) 0.0410(8) Uani 1 1 d . . . . .
H8 H 0.171913 0.330084 0.969033 0.049 Uiso 1 1 calc R U . . .
C9 C 0.2078(2) 0.28829(19) 0.87058(17) 0.0293(6) Uani 1 1 d . . . . .
C10 C 0.1392(2) 0.35439(19) 0.82597(18) 0.0310(6) Uani 1 1 d . . . . .
C11 C 0.0733(3) 0.4261(2) 0.8506(2) 0.0433(8) Uani 1 1 d . . . . .
H11 H 0.068882 0.433651 0.899833 0.052 Uiso 1 1 calc R U . . .
C12 C 0.0144(3) 0.4862(2) 0.8040(3) 0.0497(10) Uani 1 1 d . . . . .
H12 H -0.029603 0.535177 0.821058 0.060 Uiso 1 1 calc R U . . .
C13 C 0.0197(3) 0.4751(2) 0.7325(2) 0.0413(8) Uani 1 1 d . . . . .
H13 H -0.020678 0.516486 0.700460 0.050 Uiso 1 1 calc R U . . .
C14 C 0.0840(2) 0.40352(19) 0.70761(19) 0.0319(7) Uani 1 1 d . . . . .
H14 H 0.086401 0.395757 0.658719 0.038 Uiso 1 1 calc R U . . .
C15 C 0.1448(2) 0.34312(17) 0.75334(17) 0.0256(6) Uani 1 1 d . . . . .
C16 C 0.2273(2) 0.25360(18) 0.62325(17) 0.0290(6) Uani 1 1 d . . . . .
C90 C 0.6366(9) 0.3229(8) 0.1377(7) 0.080(3) Uani 0.5 1 d . U P . .
H90A H 0.684115 0.362119 0.131436 0.096 Uiso 0.5 1 calc R U P . .
H90B H 0.671088 0.278177 0.107760 0.096 Uiso 0.5 1 calc R U P . .
C21 C 0.4650(2) 0.12592(17) 0.69237(14) 0.0217(5) Uani 1 1 d . . . . .
C22 C 0.5413(2) 0.05455(18) 0.68136(15) 0.0261(6) Uani 1 1 d . . . . .
H22 H 0.612906 0.057051 0.666035 0.031 Uiso 1 1 calc R U . . .
C23 C 0.5092(2) -0.02100(18) 0.69357(16) 0.0292(6) Uani 1 1 d . . . . .
H23 H 0.559915 -0.071312 0.686226 0.035 Uiso 1 1 calc R U . . .
C24 C 0.4049(2) -0.02490(18) 0.71625(16) 0.0277(6) Uani 1 1 d . . . . .
H24 H 0.382943 -0.076768 0.724721 0.033 Uiso 1 1 calc R U . . .
C25 C 0.3342(2) 0.04988(17) 0.72599(14) 0.0221(5) Uani 1 1 d . . . . .
C28 C 0.4287(2) 0.35271(17) 0.60671(16) 0.0258(6) Uani 1 1 d . . . . .
C29 C 0.5272(2) 0.35013(18) 0.56217(16) 0.0269(6) Uani 1 1 d . . . . .
C30 C 0.5317(3) 0.3905(2) 0.49024(18) 0.0357(7) Uani 1 1 d . . . . .
H30 H 0.597764 0.387767 0.459682 0.043 Uiso 1 1 calc R U . . .
C31 C 0.4414(3) 0.4350(2) 0.4621(2) 0.0429(8) Uani 1 1 d . . . . .
H31 H 0.445796 0.461193 0.412281 0.051 Uiso 1 1 calc R U . . .
C32 C 0.3459(3) 0.4412(2) 0.50594(19) 0.0389(8) Uani 1 1 d . . . . .
H32 H 0.284302 0.473523 0.487342 0.047 Uiso 1 1 calc R U . . .
C33 C 0.3397(2) 0.40001(19) 0.57776(18) 0.0312(6) Uani 1 1 d . . . . .
H33 H 0.273205 0.404161 0.607870 0.037 Uiso 1 1 calc R U . . .
C34 C 0.6313(2) 0.3035(2) 0.58511(17) 0.0303(6) Uani 1 1 d . . . . .
C38 C 0.4539(2) 0.32280(18) 0.76690(15) 0.0251(6) Uani 1 1 d . . . . .
C39 C 0.4249(2) 0.40328(18) 0.78759(16) 0.0283(6) Uani 1 1 d . . . . .
C40 C 0.4642(3) 0.4181(2) 0.84582(19) 0.0377(7) Uani 1 1 d . . . . .
H40 H 0.444272 0.472525 0.859604 0.045 Uiso 1 1 calc R U . . .
C41 C 0.5316(3) 0.3551(2) 0.88377(19) 0.0419(8) Uani 1 1 d . . . . .
H41 H 0.556556 0.365759 0.924130 0.050 Uiso 1 1 calc R U . . .
C42 C 0.5625(3) 0.2766(2) 0.86286(19) 0.0385(7) Uani 1 1 d . . . . .
H42 H 0.610826 0.233461 0.887778 0.046 Uiso 1 1 calc R U . . .
C43 C 0.5232(3) 0.2607(2) 0.80548(18) 0.0330(7) Uani 1 1 d . . . . .
H43 H 0.544103 0.206012 0.792172 0.040 Uiso 1 1 calc R U . . .
C44 C 0.3563(3) 0.47716(19) 0.74817(19) 0.0344(7) Uani 1 1 d . . . . .
C48 C 0.0494(2) 0.13533(19) 0.70607(15) 0.0266(6) Uani 1 1 d . . . . .
C49 C 0.0199(2) 0.06278(19) 0.69594(16) 0.0294(6) Uani 1 1 d . . . . .
C50 C -0.0480(3) 0.0710(2) 0.64636(19) 0.0387(7) Uani 1 1 d . . . . .
H50 H -0.066960 0.022269 0.638615 0.046 Uiso 1 1 calc R U . . .
C51 C -0.0886(3) 0.1490(2) 0.6079(2) 0.0422(8) Uani 1 1 d . . . . .
H51 H -0.134582 0.153137 0.573960 0.051 Uiso 1 1 calc R U . . .
C52 C -0.0625(3) 0.2203(2) 0.61884(19) 0.0376(7) Uani 1 1 d . . . . .
H52 H -0.091573 0.274020 0.593493 0.045 Uiso 1 1 calc R U . . .
C53 C 0.0065(2) 0.2131(2) 0.66714(17) 0.0302(6) Uani 1 1 d . . . . .
H53 H 0.025203 0.262397 0.673982 0.036 Uiso 1 1 calc R U . . .
C54 C 0.0591(3) -0.0257(2) 0.73391(18) 0.0351(7) Uani 1 1 d . . . . .
C58 C 0.0927(2) 0.11520(18) 0.86024(16) 0.0259(6) Uani 1 1 d . . . . .
C59 C -0.0023(2) 0.15638(19) 0.89738(17) 0.0294(6) Uani 1 1 d . . . . .
C60 C -0.0238(3) 0.1388(2) 0.97318(18) 0.0380(7) Uani 1 1 d . . . . .
H60 H -0.088477 0.166307 0.997885 0.046 Uiso 1 1 calc R U . . .
C61 C 0.0471(3) 0.0820(3) 1.01314(18) 0.0439(8) Uani 1 1 d . . . . .
H61 H 0.032311 0.072184 1.065065 0.053 Uiso 1 1 calc R U . . .
C62 C 0.1390(3) 0.0398(2) 0.97772(18) 0.0393(8) Uani 1 1 d . . . . .
H62 H 0.186976 -0.000717 1.005037 0.047 Uiso 1 1 calc R U . . .
C63 C 0.1618(2) 0.0562(2) 0.90190(17) 0.0312(6) Uani 1 1 d . . . . .
H63 H 0.225778 0.026628 0.877906 0.037 Uiso 1 1 calc R U . . .
C64 C -0.0853(3) 0.2175(2) 0.85837(19) 0.0352(7) Uani 1 1 d . . . . .
Cl4 Cl 0.0723(2) 0.3939(2) 0.48441(18) 0.0813(8) Uani 0.5 1 d . U P G -1
Cl3 Cl -0.0282(5) 0.5628(3) 0.5044(2) 0.1242(16) Uani 0.5 1 d . U P G -1
C91 C -0.0432(10) 0.4711(8) 0.4797(7) 0.079(3) Uani 0.5 1 d . U P G -1
H91A H -0.060072 0.483351 0.429280 0.095 Uiso 0.5 1 calc R U P G -1
H91B H -0.101860 0.450436 0.513075 0.095 Uiso 0.5 1 calc R U P G -1
F10A F -0.1125(8) 0.3563(8) 0.4276(5) 0.087(3) Uani 0.310(7) 1 d D U P C 2
F11A F -0.2386(5) 0.3572(8) 0.3765(4) 0.074(3) Uani 0.310(7) 1 d D U P C 2
F12A F -0.1581(10) 0.2439(5) 0.4297(5) 0.089(3) Uani 0.310(7) 1 d D U P C 2
F1A F 0.2387(9) 0.5784(4) 0.0278(5) 0.075(3) Uani 0.379(9) 1 d D U P A 2
F2A F 0.3822(5) 0.4892(8) 0.0170(4) 0.098(3) Uani 0.379(9) 1 d D U P A 2
F3A F 0.2444(11) 0.4566(6) 0.0059(3) 0.084(3) Uani 0.379(9) 1 d D U P A 2
F9A F -0.0437(12) 0.3465(10) 0.0694(5) 0.097(5) Uani 0.185(6) 1 d D U P B 2
F8A F -0.0557(13) 0.2184(7) 0.1004(8) 0.100(5) Uani 0.185(6) 1 d D U P B 2
F7A F -0.1844(5) 0.3162(10) 0.1314(6) 0.054(3) Uani 0.185(6) 1 d D U P B 2

loop_
_atom_site_aniso_label
_atom_site_aniso_U_11
_atom_site_aniso_U_22
_atom_site_aniso_U_33
_atom_site_aniso_U_23
_atom_site_aniso_U_13
_atom_site_aniso_U_12
Ir1 0.02183(6) 0.01594(6) 0.02078(7) -0.00301(4) -0.00475(4) 0.00170(4)
Cl2 0.120(3) 0.128(3) 0.112(3) -0.043(2) 0.006(2) -0.068(2)
Cl1 0.0585(14) 0.0681(16) 0.197(4) -0.034(2) -0.0145(18) -0.0189(12)
P2 0.0217(3) 0.0168(3) 0.0229(3) -0.0038(2) -0.0044(3) 0.0004(2)
P3 0.0241(3) 0.0188(3) 0.0203(3) -0.0027(2) -0.0036(3) -0.0010(3)
F1 0.156(5) 0.079(4) 0.030(2) -0.007(2) 0.021(3) 0.017(4)
F2 0.137(5) 0.105(4) 0.034(2) 0.005(2) -0.025(3) -0.019(4)
F3 0.123(5) 0.056(3) 0.043(3) 0.015(2) -0.006(3) -0.034(3)
F4 0.112(2) 0.0276(11) 0.0682(16) -0.0095(10) -0.0504(15) 0.0088(12)
F5 0.0728(17) 0.0568(15) 0.104(2) -0.0237(14) -0.0566(16) 0.0033(13)
F6 0.122(3) 0.091(2) 0.0628(17) -0.0486(16) 0.0268(17) -0.0587(19)
F7 0.088(2) 0.129(4) 0.0298(15) -0.0201(18) -0.0142(15) -0.029(2)
F8 0.145(4) 0.091(3) 0.072(3) -0.026(2) -0.076(3) 0.054(3)
F9 0.081(3) 0.112(3) 0.0554(19) -0.0311(19) -0.0161(17) -0.041(2)
F10 0.056(3) 0.148(5) 0.081(3) -0.046(3) 0.020(2) -0.041(3)
F11 0.050(2) 0.136(4) 0.0278(17) 0.011(2) 0.0046(15) 0.028(2)
F12 0.125(4) 0.062(3) 0.064(3) -0.022(2) 0.039(3) 0.014(3)
F13 0.105(2) 0.0458(14) 0.102(2) -0.0305(14) -0.0681(19) 0.0186(14)
F14 0.110(2) 0.0474(13) 0.0624(16) -0.0059(11) -0.0473(15) -0.0050(14)
F15 0.144(3) 0.0587(17) 0.0764(19) -0.0491(15) -0.0186(19) 0.0182(18)
F16 0.093(2) 0.162(4) 0.088(2) -0.057(2) 0.034(2) 0.034(2)
F17 0.0620(17) 0.122(3) 0.0534(16) 0.0110(16) 0.0095(13) -0.0032(17)
F18 0.076(2) 0.123(3) 0.083(2) 0.059(2) 0.0337(17) 0.0346(19)
F19 0.0817(18) 0.0387(12) 0.0774(18) -0.0066(12) 0.0147(14) -0.0167(12)
F20 0.0467(13) 0.0703(16) 0.0656(16) 0.0172(13) -0.0019(11) -0.0135(12)
F21 0.090(2) 0.0879(19) 0.0330(12) 0.0188(12) -0.0104(12) -0.0295(16)
F22 0.104(2) 0.094(2) 0.0589(16) -0.0158(14) -0.0407(15) -0.0359(18)
F23 0.0649(18) 0.0715(19) 0.186(4) -0.054(2) -0.071(2) 0.0189(14)
F24 0.0732(18) 0.091(2) 0.0781(18) -0.0021(15) -0.0330(15) -0.0383(16)
C201 0.0294(15) 0.0265(15) 0.0261(15) -0.0042(12) -0.0011(12) 0.0050(12)
C202 0.0483(19) 0.0287(16) 0.0261(15) -0.0053(12) 0.0013(14) 0.0035(14)
C203 0.055(2) 0.0309(17) 0.0277(16) -0.0007(13) 0.0014(15) 0.0024(15)
C204 0.0405(18) 0.0272(16) 0.0366(17) 0.0012(13) -0.0023(14) 0.0003(13)
C205 0.0285(15) 0.0284(15) 0.0333(16) -0.0037(12) -0.0066(12) 0.0010(12)
C206 0.0282(15) 0.0282(15) 0.0269(15) -0.0016(12) -0.0046(12) 0.0022(12)
C207 0.101(3) 0.046(2) 0.038(2) 0.0023(17) 0.001(2) -0.003(2)
C208 0.0451(19) 0.0291(16) 0.0390(18) -0.0010(13) -0.0153(15) -0.0042(14)
C209 0.0382(16) 0.0184(13) 0.0248(14) -0.0036(11) -0.0055(12) 0.0033(11)
C210 0.0448(18) 0.0244(14) 0.0243(15) -0.0068(11) -0.0064(13) 0.0042(13)
C211 0.049(2) 0.0285(16) 0.0328(17) -0.0061(13) -0.0164(15) 0.0037(14)
C212 0.0380(18) 0.0368(18) 0.0417(19) -0.0043(14) -0.0145(15) 0.0032(14)
C213 0.0358(17) 0.0343(17) 0.0300(16) -0.0041(13) -0.0050(13) 0.0047(13)
C214 0.0356(16) 0.0268(15) 0.0243(14) -0.0050(11) -0.0069(12) 0.0045(12)
C215 0.065(2) 0.060(2) 0.044(2) -0.0177(17) -0.0241(18) 0.0056(19)
C216 0.0377(18) 0.062(2) 0.0389(18) -0.0066(16) -0.0055(15) 0.0043(16)
C217 0.0404(16) 0.0291(14) 0.0209(13) -0.0031(11) -0.0054(12) 0.0115(12)
C218 0.0516(18) 0.0293(15) 0.0262(14) -0.0081(12) -0.0131(13) 0.0120(13)
C219 0.064(2) 0.0365(16) 0.0289(15) -0.0118(13) -0.0178(15) 0.0202(15)
C220 0.072(2) 0.0440(19) 0.0274(16) -0.0102(14) -0.0143(16) 0.0274(17)
C221 0.0509(19) 0.059(2) 0.0236(15) 0.0028(14) -0.0022(14) 0.0256(17)
C222 0.0458(18) 0.0406(17) 0.0252(15) -0.0006(13) -0.0027(13) 0.0145(14)
C223 0.082(3) 0.0404(18) 0.048(2) -0.0225(16) -0.0301(19) 0.0187(18)
C224 0.061(2) 0.076(3) 0.0350(18) 0.0079(18) 0.0043(17) 0.030(2)
C225 0.0334(15) 0.0233(14) 0.0229(14) -0.0088(11) -0.0029(12) 0.0068(11)
C226 0.0331(16) 0.0291(15) 0.0232(14) -0.0060(12) -0.0032(12) 0.0038(12)
C227 0.0394(17) 0.0304(15) 0.0230(14) -0.0057(12) -0.0028(12) 0.0036(13)
C228 0.050(2) 0.0299(16) 0.0264(15) -0.0077(12) -0.0112(14) 0.0062(14)
C229 0.0418(18) 0.0303(16) 0.0385(18) -0.0159(13) -0.0143(14) 0.0049(13)
C230 0.0382(17) 0.0217(14) 0.0357(16) -0.0090(12) -0.0067(13) 0.0027(12)
C231 0.045(2) 0.045(2) 0.0292(17) 0.0041(14) -0.0023(14) -0.0029(16)
C232 0.057(2) 0.0359(19) 0.059(2) -0.0113(17) -0.0263(19) -0.0029(17)
B200 0.0338(17) 0.0231(15) 0.0209(15) -0.0052(12) -0.0021(13) 0.0054(13)
F35 0.0290(9) 0.0375(10) 0.0324(9) -0.0076(7) -0.0084(7) -0.0060(7)
F36 0.0323(9) 0.0358(10) 0.0532(12) -0.0213(9) -0.0085(8) 0.0051(8)
F37 0.0275(9) 0.0518(12) 0.0435(11) -0.0045(9) 0.0005(8) -0.0132(8)
F45 0.0497(13) 0.0515(14) 0.0865(18) 0.0332(13) -0.0182(12) -0.0224(11)
F46 0.0884(19) 0.0531(14) 0.0786(18) -0.0430(13) -0.0281(15) 0.0341(13)
F47 0.0360(10) 0.0286(9) 0.0568(12) -0.0062(8) -0.0136(9) -0.0017(8)
F55 0.0506(11) 0.0323(9) 0.0266(9) -0.0007(7) -0.0038(8) -0.0143(8)
F56 0.0679(15) 0.0370(11) 0.0600(14) -0.0038(10) -0.0167(11) -0.0263(10)
F57 0.0547(12) 0.0302(10) 0.0401(11) -0.0095(8) -0.0018(9) 0.0008(9)
F65 0.0385(10) 0.0303(9) 0.0442(11) 0.0005(8) -0.0060(8) -0.0044(8)
F66 0.0361(10) 0.0474(12) 0.0633(14) -0.0043(10) -0.0166(10) -0.0106(9)
F67 0.0524(13) 0.0547(14) 0.0516(13) -0.0147(11) 0.0084(11) 0.0195(11)
O17 0.0508(15) 0.0569(15) 0.0227(12) -0.0029(10) -0.0106(10) -0.0149(12)
O26 0.0202(9) 0.0208(9) 0.0311(10) -0.0071(8) -0.0044(8) 0.0004(7)
O27 0.0284(10) 0.0187(9) 0.0278(10) -0.0041(8) -0.0006(8) -0.0020(8)
N20 0.0252(11) 0.0175(10) 0.0181(10) -0.0035(8) -0.0044(9) 0.0013(9)
C4 0.0271(14) 0.0241(13) 0.0207(13) -0.0057(10) -0.0006(11) -0.0068(11)
C5 0.0336(16) 0.0301(15) 0.0263(15) -0.0048(12) -0.0070(12) -0.0034(12)
C6 0.0432(18) 0.0432(19) 0.0277(16) -0.0013(13) -0.0114(14) -0.0095(15)
C7 0.058(2) 0.057(2) 0.0233(16) -0.0104(15) -0.0080(15) -0.0158(18)
C8 0.051(2) 0.0454(19) 0.0289(16) -0.0197(14) 0.0021(15) -0.0103(16)
C9 0.0296(15) 0.0290(15) 0.0297(15) -0.0103(12) 0.0001(12) -0.0062(12)
C10 0.0272(15) 0.0261(15) 0.0381(17) -0.0087(12) 0.0012(12) -0.0049(12)
C11 0.0417(19) 0.0352(18) 0.050(2) -0.0208(16) 0.0085(16) -0.0031(15)
C12 0.0368(19) 0.0260(17) 0.080(3) -0.0213(18) 0.0049(18) 0.0055(14)
C13 0.0279(16) 0.0229(15) 0.066(2) -0.0015(15) -0.0057(15) 0.0026(12)
C14 0.0239(14) 0.0223(14) 0.0461(18) -0.0024(13) -0.0051(13) -0.0014(11)
C15 0.0210(13) 0.0174(13) 0.0348(15) -0.0048(11) -0.0003(11) -0.0002(10)
C16 0.0257(14) 0.0239(14) 0.0343(17) -0.0015(12) -0.0045(12) -0.0025(11)
C90 0.071(4) 0.079(4) 0.093(5) -0.020(4) -0.005(4) -0.024(4)
C21 0.0279(14) 0.0184(12) 0.0180(12) -0.0044(10) -0.0059(10) -0.0008(10)
C22 0.0256(14) 0.0255(14) 0.0247(14) -0.0076(11) -0.0039(11) 0.0021(11)
C23 0.0322(15) 0.0225(14) 0.0288(15) -0.0082(11) -0.0040(12) 0.0047(11)
C24 0.0348(16) 0.0204(13) 0.0257(14) -0.0063(11) -0.0025(12) -0.0012(11)
C25 0.0257(13) 0.0220(13) 0.0168(12) -0.0038(10) -0.0027(10) -0.0014(11)
C28 0.0281(14) 0.0208(13) 0.0273(14) -0.0045(11) -0.0058(11) -0.0014(11)
C29 0.0282(15) 0.0236(14) 0.0292(15) -0.0067(11) -0.0035(12) -0.0048(11)
C30 0.0345(17) 0.0388(17) 0.0319(16) -0.0033(13) -0.0003(13) -0.0101(14)
C31 0.047(2) 0.046(2) 0.0329(17) 0.0077(15) -0.0089(15) -0.0143(16)
C32 0.0375(18) 0.0360(17) 0.0394(18) 0.0096(14) -0.0151(14) -0.0064(14)
C33 0.0283(15) 0.0283(15) 0.0341(16) 0.0010(12) -0.0078(12) -0.0036(12)
C34 0.0272(15) 0.0311(15) 0.0331(16) -0.0097(12) -0.0025(12) -0.0054(12)
C38 0.0285(14) 0.0221(13) 0.0243(14) -0.0049(11) -0.0023(11) -0.0048(11)
C39 0.0308(15) 0.0251(14) 0.0272(15) -0.0066(11) 0.0032(12) -0.0069(12)
C40 0.0481(19) 0.0335(17) 0.0354(17) -0.0147(14) -0.0003(14) -0.0134(15)
C41 0.056(2) 0.045(2) 0.0323(17) -0.0094(15) -0.0113(15) -0.0184(17)
C42 0.0458(19) 0.0377(18) 0.0350(17) -0.0018(14) -0.0168(15) -0.0095(15)
C43 0.0410(17) 0.0265(15) 0.0331(16) -0.0055(12) -0.0118(13) -0.0051(13)
C44 0.0357(17) 0.0231(14) 0.0435(18) -0.0101(13) -0.0009(14) -0.0046(12)
C48 0.0276(14) 0.0294(15) 0.0213(13) -0.0038(11) -0.0032(11) -0.0042(11)
C49 0.0326(15) 0.0301(15) 0.0259(14) -0.0069(12) -0.0023(12) -0.0073(12)
C50 0.0413(18) 0.0442(19) 0.0364(17) -0.0125(14) -0.0081(14) -0.0134(15)
C51 0.0384(18) 0.053(2) 0.0388(18) -0.0085(16) -0.0167(15) -0.0079(16)
C52 0.0356(17) 0.0408(18) 0.0347(17) 0.0015(14) -0.0134(14) -0.0048(14)
C53 0.0300(15) 0.0297(15) 0.0295(15) -0.0024(12) -0.0057(12) -0.0047(12)
C54 0.0457(19) 0.0308(16) 0.0311(16) -0.0056(13) -0.0042(14) -0.0135(14)
C58 0.0292(14) 0.0244(14) 0.0242(14) -0.0047(11) -0.0044(11) -0.0050(11)
C59 0.0310(15) 0.0291(15) 0.0290(15) -0.0094(12) -0.0013(12) -0.0068(12)
C60 0.0387(18) 0.0431(18) 0.0305(16) -0.0126(14) 0.0051(14) -0.0085(15)
C61 0.051(2) 0.059(2) 0.0200(15) -0.0037(14) -0.0001(14) -0.0157(18)
C62 0.0402(18) 0.049(2) 0.0255(16) 0.0033(14) -0.0080(13) -0.0084(15)
C63 0.0295(15) 0.0349(16) 0.0262(15) -0.0009(12) -0.0038(12) -0.0049(12)
C64 0.0302(16) 0.0316(16) 0.0392(18) -0.0097(13) 0.0025(13) -0.0012(13)
Cl4 0.0654(15) 0.0812(19) 0.0862(19) 0.0011(16) -0.0216(14) 0.0006(14)
Cl3 0.175(4) 0.071(2) 0.102(3) -0.0193(19) 0.006(3) 0.001(3)
C91 0.073(4) 0.079(5) 0.076(4) -0.004(4) -0.020(4) 0.001(4)
F10A 0.080(6) 0.118(7) 0.064(5) -0.051(5) 0.019(4) -0.020(5)
F11A 0.040(4) 0.105(6) 0.051(4) -0.004(5) -0.002(3) 0.026(4)
F12A 0.096(6) 0.087(6) 0.059(5) 0.003(4) 0.025(5) -0.015(5)
F1A 0.116(7) 0.047(4) 0.040(4) 0.007(3) -0.014(4) 0.010(4)
F2A 0.123(6) 0.116(6) 0.046(4) -0.007(4) 0.014(4) -0.035(5)
F3A 0.153(7) 0.076(5) 0.032(3) -0.007(3) -0.015(5) -0.041(5)
F9A 0.102(8) 0.116(8) 0.065(7) -0.006(6) -0.032(6) -0.003(7)
F8A 0.113(8) 0.109(8) 0.082(7) -0.038(6) -0.029(6) -0.006(7)
F7A 0.049(5) 0.074(7) 0.047(6) -0.008(5) -0.025(4) -0.015(5)

loop_
_atom_type_symbol
_atom_type_description
_atom_type_scat_dispersion_real
_atom_type_scat_dispersion_imag
_atom_type_scat_source
C C 0.0181 0.0091 'International Tables Vol C Tables 4.2.6.8 and 6.1.1.4'
H H 0.0000 0.0000 'International Tables Vol C Tables 4.2.6.8 and 6.1.1.4'
B B 0.0090 0.0039 'International Tables Vol C Tables 4.2.6.8 and 6.1.1.4'
Cl Cl 0.3639 0.7018 'International Tables Vol C Tables 4.2.6.8 and 6.1.1.4'
F F 0.0727 0.0534 'International Tables Vol C Tables 4.2.6.8 and 6.1.1.4'
Ir Ir -4.7710 6.5667 'International Tables Vol C Tables 4.2.6.8 and 6.1.1.4'
N N 0.0311 0.0180 'International Tables Vol C Tables 4.2.6.8 and 6.1.1.4'
O O 0.0492 0.0322 'International Tables Vol C Tables 4.2.6.8 and 6.1.1.4'
P P 0.2955 0.4335 'International Tables Vol C Tables 4.2.6.8 and 6.1.1.4'

loop_
_exptl_crystal_face_index_h
_exptl_crystal_face_index_k
_exptl_crystal_face_index_l
_exptl_crystal_face_perp_dist
1 1 0 0.0226
-1 -1 0 0.0277
0 0 -1 0.0469
0 0 1 0.0637
6 6 -4 0.0354
-6 -6 4 0.0485
-4 8 0 0.1406
4 -8 0 0.1459

loop_
_geom_angle_atom_site_label_1
_geom_angle_atom_site_label_2
_geom_angle_atom_site_label_3
_geom_angle
_geom_angle_site_symmetry_1
_geom_angle_site_symmetry_3
_geom_angle_publ_flag
P3 Ir1 P2 159.85(2) . . ?
N20 Ir1 P2 80.47(7) . . ?
N20 Ir1 P3 80.55(7) . . ?
C4 Ir1 P2 85.87(8) . . ?
C4 Ir1 P3 87.61(8) . . ?
C4 Ir1 N20 90.64(10) . . ?
C15 Ir1 P2 98.46(8) . . ?
C15 Ir1 P3 99.26(8) . . ?
C15 Ir1 N20 171.25(10) . . ?
C15 Ir1 C4 80.62(12) . . ?
C16 Ir1 P2 94.43(9) . . ?
C16 Ir1 P3 93.04(9) . . ?
C16 Ir1 N20 92.27(10) . . ?
C16 Ir1 C4 177.09(11) . . ?
C16 Ir1 C15 96.48(12) . . ?
O26 P2 Ir1 99.55(7) . . ?
O26 P2 C28 99.29(12) . . ?
O26 P2 C38 100.10(12) . . ?
C28 P2 Ir1 118.62(10) . . ?
C28 P2 C38 111.89(13) . . ?
C38 P2 Ir1 121.20(9) . . ?
O27 P3 Ir1 99.84(8) . . ?
O27 P3 C48 100.43(12) . . ?
O27 P3 C58 100.84(12) . . ?
C48 P3 Ir1 119.71(10) . . ?
C48 P3 C58 111.28(13) . . ?
C58 P3 Ir1 119.50(10) . . ?
C202 C201 C206 115.4(3) . . ?
C202 C201 B200 120.2(3) . . ?
C206 C201 B200 123.7(3) . . ?
C201 C202 H202 118.6 . . ?
C203 C202 C201 122.7(3) . . ?
C203 C202 H202 118.6 . . ?
C202 C203 C207 119.8(3) . . ?
C204 C203 C202 120.7(3) . . ?
C204 C203 C207 119.5(3) . . ?
C203 C204 H204 121.0 . . ?
C205 C204 C203 117.9(3) . . ?
C205 C204 H204 121.0 . . ?
C204 C205 C206 121.2(3) . . ?
C204 C205 C208 119.0(3) . . ?
C206 C205 C208 119.8(3) . . ?
C201 C206 H206 118.9 . . ?
C205 C206 C201 122.1(3) . . ?
C205 C206 H206 118.9 . . ?
F1 C207 F2 99.5(4) . . ?
F1 C207 C203 115.9(4) . . ?
F2 C207 C203 108.1(3) . . ?
F3 C207 F1 110.6(4) . . ?
F3 C207 F2 104.5(4) . . ?
F3 C207 C203 116.2(4) . . ?
F1A C207 C203 113.8(5) . . ?
F1A C207 F2A 100.7(5) . . ?
F2A C207 C203 106.3(4) . . ?
F3A C207 C203 119.2(4) . . ?
F3A C207 F1A 111.0(5) . . ?
F3A C207 F2A 103.2(5) . . ?
F4 C208 F5 104.8(3) . . ?
F4 C208 F6 107.8(3) . . ?
F4 C208 C205 114.0(3) . . ?
F5 C208 C205 111.8(3) . . ?
F6 C208 F5 104.5(3) . . ?
F6 C208 C205 113.2(3) . . ?
C210 C209 B200 121.4(3) . . ?
C214 C209 C210 115.6(3) . . ?
C214 C209 B200 122.8(3) . . ?
C209 C210 H210 118.8 . . ?
C211 C210 C209 122.3(3) . . ?
C211 C210 H210 118.8 . . ?
C210 C211 C212 120.9(3) . . ?
C210 C211 C215 120.8(3) . . ?
C212 C211 C215 118.3(3) . . ?
C211 C212 H212 121.0 . . ?
C213 C212 C211 117.9(3) . . ?
C213 C212 H212 121.0 . . ?
C212 C213 C214 121.1(3) . . ?
C212 C213 C216 119.6(3) . . ?
C214 C213 C216 119.3(3) . . ?
C209 C214 H214 118.9 . . ?
C213 C214 C209 122.1(3) . . ?
C213 C214 H214 118.9 . . ?
F7 C215 C211 113.3(3) . . ?
F8 C215 F7 105.8(4) . . ?
F8 C215 F9 109.2(4) . . ?
F8 C215 C211 112.6(3) . . ?
F9 C215 F7 103.1(3) . . ?
F9 C215 C211 112.1(3) . . ?
F9A C215 C211 112.0(5) . . ?
F9A C215 F7A 105.1(6) . . ?
F8A C215 C211 113.4(5) . . ?
F8A C215 F9A 107.6(6) . . ?
F8A C215 F7A 106.3(6) . . ?
F7A C215 C211 111.9(5) . . ?
F10 C216 C213 112.8(3) . . ?
F11 C216 F10 105.7(4) . . ?
F11 C216 F12 106.2(4) . . ?
F11 C216 C213 114.3(3) . . ?
F12 C216 F10 104.1(4) . . ?
F12 C216 C213 112.8(3) . . ?
F10A C216 C213 112.8(4) . . ?
F11A C216 C213 114.4(4) . . ?
F11A C216 F10A 106.2(5) . . ?
F11A C216 F12A 106.1(5) . . ?
F12A C216 C213 111.9(4) . . ?
F12A C216 F10A 104.7(5) . . ?
C218 C217 B200 120.5(3) . . ?
C222 C217 C218 116.1(3) . . ?
C222 C217 B200 123.1(3) . . ?
C217 C218 H218 118.7 . . ?
C219 C218 C217 122.6(4) . . ?
C219 C218 H218 118.7 . . ?
C218 C219 C223 118.8(4) . . ?
C220 C219 C218 120.3(4) . . ?
C220 C219 C223 120.9(3) . . ?
C219 C220 H220 120.4 . . ?
C219 C220 C221 119.1(3) . . ?
C221 C220 H220 120.4 . . ?
C220 C221 C222 120.5(4) . . ?
C220 C221 C224 121.1(3) . . ?
C222 C221 C224 118.4(4) . . ?
C217 C222 C221 121.3(4) . . ?
C217 C222 H222 119.3 . . ?
C221 C222 H222 119.3 . . ?
F13 C223 C219 112.7(3) . . ?
F14 C223 F13 106.0(4) . . ?
F14 C223 C219 112.6(3) . . ?
F15 C223 F13 105.8(3) . . ?
F15 C223 F14 106.1(3) . . ?
F15 C223 C219 113.0(4) . . ?
F16 C224 F17 105.2(4) . . ?
F16 C224 C221 112.7(4) . . ?
F17 C224 C221 113.3(3) . . ?
F18 C224 F16 105.8(4) . . ?
F18 C224 F17 105.8(4) . . ?
F18 C224 C221 113.4(3) . . ?
C226 C225 B200 119.6(3) . . ?
C230 C225 C226 115.8(3) . . ?
C230 C225 B200 123.8(3) . . ?
C225 C226 H226 118.6 . . ?
C227 C226 C225 122.8(3) . . ?
C227 C226 H226 118.6 . . ?
C226 C227 C231 120.0(3) . . ?
C228 C227 C226 120.2(3) . . ?
C228 C227 C231 119.7(3) . . ?
C227 C228 H228 120.7 . . ?
C227 C228 C229 118.6(3) . . ?
C229 C228 H228 120.7 . . ?
C228 C229 C230 120.8(3) . . ?
C228 C229 C232 117.3(3) . . ?
C230 C229 C232 121.9(3) . . ?
C225 C230 C229 121.8(3) . . ?
C225 C230 H230 119.1 . . ?
C229 C230 H230 119.1 . . ?
F19 C231 F20 104.7(3) . . ?
F19 C231 C227 112.0(3) . . ?
F20 C231 C227 112.8(3) . . ?
F21 C231 F19 106.4(3) . . ?
F21 C231 F20 106.9(3) . . ?
F21 C231 C227 113.4(3) . . ?
F22 C232 C229 112.3(4) . . ?
F23 C232 F22 106.0(4) . . ?
F23 C232 F24 106.0(4) . . ?
F23 C232 C229 111.8(3) . . ?
F24 C232 F22 106.3(3) . . ?
F24 C232 C229 113.9(3) . . ?
C201 B200 C217 112.5(3) . . ?
C201 B200 C225 115.8(3) . . ?
C209 B200 C201 103.5(2) . . ?
C209 B200 C217 111.1(3) . . ?
C209 B200 C225 111.8(2) . . ?
C225 B200 C217 102.5(2) . . ?
C21 O26 P2 122.42(17) . . ?
C25 O27 P3 122.11(17) . . ?
C21 N20 Ir1 120.16(18) . . ?
C21 N20 C25 119.8(2) . . ?
C25 N20 Ir1 120.03(18) . . ?
C5 C4 Ir1 126.9(2) . . ?
C5 C4 C9 119.3(3) . . ?
C9 C4 Ir1 113.8(2) . . ?
C4 C5 H5 119.5 . . ?
C6 C5 C4 121.0(3) . . ?
C6 C5 H5 119.5 . . ?
C5 C6 H6 120.1 . . ?
C7 C6 C5 119.8(3) . . ?
C7 C6 H6 120.1 . . ?
C6 C7 H7 119.9 . . ?
C6 C7 C8 120.1(3) . . ?
C8 C7 H7 119.9 . . ?
C7 C8 H8 119.6 . . ?
C7 C8 C9 120.9(3) . . ?
C9 C8 H8 119.6 . . ?
C4 C9 C10 115.5(3) . . ?
C8 C9 C4 118.9(3) . . ?
C8 C9 C10 125.6(3) . . ?
C11 C10 C9 124.6(3) . . ?
C11 C10 C15 119.5(3) . . ?
C15 C10 C9 115.8(3) . . ?
C10 C11 H11 119.7 . . ?
C12 C11 C10 120.5(4) . . ?
C12 C11 H11 119.7 . . ?
C11 C12 H12 120.0 . . ?
C11 C12 C13 120.0(3) . . ?
C13 C12 H12 120.0 . . ?
C12 C13 H13 120.0 . . ?
C12 C13 C14 120.0(3) . . ?
C14 C13 H13 120.0 . . ?
C13 C14 H14 119.6 . . ?
C15 C14 C13 120.8(3) . . ?
C15 C14 H14 119.6 . . ?
C10 C15 Ir1 114.3(2) . . ?
C14 C15 Ir1 126.5(2) . . ?
C14 C15 C10 119.2(3) . . ?
O17 C16 Ir1 176.5(3) . . ?
Cl2 C90 H90A 109.4 . . ?
Cl2 C90 H90B 109.4 . . ?
Cl1 C90 Cl2 111.0(7) . . ?
Cl1 C90 H90A 109.4 . . ?
Cl1 C90 H90B 109.4 . . ?
H90A C90 H90B 108.0 . . ?
O26 C21 C22 120.5(3) . . ?
N20 C21 O26 117.3(2) . . ?
N20 C21 C22 122.2(3) . . ?
C21 C22 H22 121.4 . . ?
C21 C22 C23 117.2(3) . . ?
C23 C22 H22 121.4 . . ?
C22 C23 H23 119.2 . . ?
C22 C23 C24 121.5(3) . . ?
C24 C23 H23 119.2 . . ?
C23 C24 H24 121.5 . . ?
C25 C24 C23 117.1(3) . . ?
C25 C24 H24 121.5 . . ?
O27 C25 C24 120.5(3) . . ?
N20 C25 O27 117.4(2) . . ?
N20 C25 C24 122.1(3) . . ?
C29 C28 P2 126.4(2) . . ?
C33 C28 P2 114.8(2) . . ?
C33 C28 C29 118.4(3) . . ?
C28 C29 C34 125.4(3) . . ?
C30 C29 C28 119.2(3) . . ?
C30 C29 C34 115.4(3) . . ?
C29 C30 H30 119.4 . . ?
C29 C30 C31 121.1(3) . . ?
C31 C30 H30 119.4 . . ?
C30 C31 H31 120.0 . . ?
C32 C31 C30 120.0(3) . . ?
C32 C31 H31 120.0 . . ?
C31 C32 H32 120.2 . . ?
C31 C32 C33 119.6(3) . . ?
C33 C32 H32 120.2 . . ?
C28 C33 H33 119.2 . . ?
C32 C33 C28 121.5(3) . . ?
C32 C33 H33 119.2 . . ?
F35 C34 F36 107.1(3) . . ?
F35 C34 F37 106.1(2) . . ?
F35 C34 C29 113.9(2) . . ?
F36 C34 C29 112.1(2) . . ?
F37 C34 F36 106.2(2) . . ?
F37 C34 C29 111.0(3) . . ?
C39 C38 P2 125.9(2) . . ?
C43 C38 P2 116.1(2) . . ?
C43 C38 C39 117.9(3) . . ?
C38 C39 C44 123.6(3) . . ?
C40 C39 C38 119.8(3) . . ?
C40 C39 C44 116.5(3) . . ?
C39 C40 H40 119.5 . . ?
C41 C40 C39 121.1(3) . . ?
C41 C40 H40 119.5 . . ?
C40 C41 H41 120.2 . . ?
C40 C41 C42 119.6(3) . . ?
C42 C41 H41 120.2 . . ?
C41 C42 H42 120.0 . . ?
C41 C42 C43 120.0(3) . . ?
C43 C42 H42 120.0 . . ?
C38 C43 H43 119.2 . . ?
C42 C43 C38 121.6(3) . . ?
C42 C43 H43 119.2 . . ?
F45 C44 C39 111.9(3) . . ?
F46 C44 F45 106.8(3) . . ?
F46 C44 F47 106.3(3) . . ?
F46 C44 C39 112.6(3) . . ?
F47 C44 F45 105.6(3) . . ?
F47 C44 C39 113.1(3) . . ?
C49 C48 P3 126.9(2) . . ?
C53 C48 P3 114.6(2) . . ?
C53 C48 C49 118.4(3) . . ?
C48 C49 C54 124.9(3) . . ?
C50 C49 C48 119.0(3) . . ?
C50 C49 C54 116.1(3) . . ?
C49 C50 H50 119.3 . . ?
C51 C50 C49 121.4(3) . . ?
C51 C50 H50 119.3 . . ?
C50 C51 H51 120.0 . . ?
C52 C51 C50 120.1(3) . . ?
C52 C51 H51 120.0 . . ?
C51 C52 H52 120.3 . . ?
C51 C52 C53 119.3(3) . . ?
C53 C52 H52 120.3 . . ?
C48 C53 H53 119.1 . . ?
C52 C53 C48 121.8(3) . . ?
C52 C53 H53 119.1 . . ?
F55 C54 C49 112.4(3) . . ?
F56 C54 F55 106.2(3) . . ?
F56 C54 C49 111.6(3) . . ?
F57 C54 F55 106.9(3) . . ?
F57 C54 F56 106.3(3) . . ?
F57 C54 C49 113.1(3) . . ?
C59 C58 P3 126.5(2) . . ?
C63 C58 P3 115.2(2) . . ?
C63 C58 C59 117.9(3) . . ?
C58 C59 C64 122.8(3) . . ?
C60 C59 C58 119.9(3) . . ?
C60 C59 C64 117.3(3) . . ?
C59 C60 H60 119.4 . . ?
C61 C60 C59 121.1(3) . . ?
C61 C60 H60 119.4 . . ?
C60 C61 H61 120.1 . . ?
C62 C61 C60 119.8(3) . . ?
C62 C61 H61 120.1 . . ?
C61 C62 H62 120.0 . . ?
C61 C62 C63 120.0(3) . . ?
C63 C62 H62 120.0 . . ?
C58 C63 H63 119.3 . . ?
C62 C63 C58 121.3(3) . . ?
C62 C63 H63 119.3 . . ?
F65 C64 F66 106.3(3) . . ?
F65 C64 F67 107.1(3) . . ?
F65 C64 C59 112.4(3) . . ?
F66 C64 C59 112.0(3) . . ?
F67 C64 F66 105.7(3) . . ?
F67 C64 C59 112.9(3) . . ?
Cl4 C91 H91A 109.7 . . ?
Cl4 C91 H91B 109.7 . . ?
Cl3 C91 Cl4 109.8(8) . . ?
Cl3 C91 H91A 109.7 . . ?
Cl3 C91 H91B 109.7 . . ?
H91A C91 H91B 108.2 . . ?

loop_
_geom_bond_atom_site_label_1
_geom_bond_atom_site_label_2
_geom_bond_distance
_geom_bond_site_symmetry_2
_geom_bond_publ_flag
Ir1 P2 2.3300(7) . ?
Ir1 P3 2.3243(7) . ?
Ir1 N20 2.102(2) . ?
Ir1 C4 2.092(3) . ?
Ir1 C15 2.072(3) . ?
Ir1 C16 1.958(3) . ?
Cl2 C90 1.776(13) . ?
Cl1 C90 1.753(12) . ?
P2 O26 1.6614(19) . ?
P2 C28 1.827(3) . ?
P2 C38 1.835(3) . ?
P3 O27 1.663(2) . ?
P3 C48 1.824(3) . ?
P3 C58 1.825(3) . ?
F1 C207 1.298(5) . ?
F2 C207 1.417(5) . ?
F3 C207 1.293(5) . ?
F4 C208 1.318(4) . ?
F5 C208 1.336(4) . ?
F6 C208 1.322(5) . ?
F7 C215 1.341(4) . ?
F8 C215 1.309(4) . ?
F9 C215 1.335(5) . ?
F10 C216 1.331(5) . ?
F11 C216 1.298(4) . ?
F12 C216 1.319(5) . ?
F13 C223 1.337(5) . ?
F14 C223 1.331(5) . ?
F15 C223 1.331(5) . ?
F16 C224 1.330(5) . ?
F17 C224 1.331(5) . ?
F18 C224 1.321(5) . ?
F19 C231 1.340(5) . ?
F20 C231 1.341(5) . ?
F21 C231 1.317(4) . ?
F22 C232 1.335(5) . ?
F23 C232 1.330(5) . ?
F24 C232 1.331(5) . ?
C201 C202 1.401(4) . ?
C201 C206 1.401(4) . ?
C201 B200 1.637(5) . ?
C202 H202 0.9500 . ?
C202 C203 1.388(5) . ?
C203 C204 1.386(5) . ?
C203 C207 1.483(5) . ?
C204 H204 0.9500 . ?
C204 C205 1.383(5) . ?
C205 C206 1.393(4) . ?
C205 C208 1.493(5) . ?
C206 H206 0.9500 . ?
C207 F1A 1.322(6) . ?
C207 F2A 1.418(6) . ?
C207 F3A 1.252(6) . ?
C209 C210 1.404(4) . ?
C209 C214 1.396(4) . ?
C209 B200 1.636(5) . ?
C210 H210 0.9500 . ?
C210 C211 1.382(5) . ?
C211 C212 1.390(5) . ?
C211 C215 1.493(5) . ?
C212 H212 0.9500 . ?
C212 C213 1.377(5) . ?
C213 C214 1.392(5) . ?
C213 C216 1.493(5) . ?
C214 H214 0.9500 . ?
C215 F9A 1.326(6) . ?
C215 F8A 1.310(6) . ?
C215 F7A 1.350(6) . ?
C216 F10A 1.321(6) . ?
C216 F11A 1.291(5) . ?
C216 F12A 1.320(6) . ?
C217 C218 1.407(5) . ?
C217 C222 1.392(5) . ?
C217 B200 1.646(4) . ?
C218 H218 0.9500 . ?
C218 C219 1.391(4) . ?
C219 C220 1.369(6) . ?
C219 C223 1.495(6) . ?
C220 H220 0.9500 . ?
C220 C221 1.387(7) . ?
C221 C222 1.413(5) . ?
C221 C224 1.479(6) . ?
C222 H222 0.9500 . ?
C225 C226 1.405(5) . ?
C225 C230 1.392(5) . ?
C225 B200 1.643(4) . ?
C226 H226 0.9500 . ?
C226 C227 1.391(4) . ?
C227 C228 1.382(5) . ?
C227 C231 1.500(5) . ?
C228 H228 0.9500 . ?
C228 C229 1.386(5) . ?
C229 C230 1.404(5) . ?
C229 C232 1.482(5) . ?
C230 H230 0.9500 . ?
F35 C34 1.330(4) . ?
F36 C34 1.343(4) . ?
F37 C34 1.343(4) . ?
F45 C44 1.335(4) . ?
F46 C44 1.323(4) . ?
F47 C44 1.327(4) . ?
F55 C54 1.342(4) . ?
F56 C54 1.339(4) . ?
F57 C54 1.337(4) . ?
F65 C64 1.333(4) . ?
F66 C64 1.347(4) . ?
F67 C64 1.334(4) . ?
O17 C16 1.123(4) . ?
O26 C21 1.356(3) . ?
O27 C25 1.358(3) . ?
N20 C21 1.337(4) . ?
N20 C25 1.341(4) . ?
C4 C5 1.389(4) . ?
C4 C9 1.406(4) . ?
C5 H5 0.9500 . ?
C5 C6 1.385(4) . ?
C6 H6 0.9500 . ?
C6 C7 1.380(5) . ?
C7 H7 0.9500 . ?
C7 C8 1.382(6) . ?
C8 H8 0.9500 . ?
C8 C9 1.398(5) . ?
C9 C10 1.476(4) . ?
C10 C11 1.395(4) . ?
C10 C15 1.405(4) . ?
C11 H11 0.9500 . ?
C11 C12 1.384(6) . ?
C12 H12 0.9500 . ?
C12 C13 1.384(6) . ?
C13 H13 0.9500 . ?
C13 C14 1.389(5) . ?
C14 H14 0.9500 . ?
C14 C15 1.389(4) . ?
C90 H90A 0.9900 . ?
C90 H90B 0.9900 . ?
C21 C22 1.378(4) . ?
C22 H22 0.9500 . ?
C22 C23 1.385(4) . ?
C23 H23 0.9500 . ?
C23 C24 1.386(4) . ?
C24 H24 0.9500 . ?
C24 C25 1.380(4) . ?
C28 C29 1.410(4) . ?
C28 C33 1.392(4) . ?
C29 C30 1.386(4) . ?
C29 C34 1.508(4) . ?
C30 H30 0.9500 . ?
C30 C31 1.388(5) . ?
C31 H31 0.9500 . ?
C31 C32 1.369(5) . ?
C32 H32 0.9500 . ?
C32 C33 1.387(5) . ?
C33 H33 0.9500 . ?
C38 C39 1.407(4) . ?
C38 C43 1.391(4) . ?
C39 C40 1.392(5) . ?
C39 C44 1.495(5) . ?
C40 H40 0.9500 . ?
C40 C41 1.376(5) . ?
C41 H41 0.9500 . ?
C41 C42 1.378(5) . ?
C42 H42 0.9500 . ?
C42 C43 1.385(5) . ?
C43 H43 0.9500 . ?
C48 C49 1.412(4) . ?
C48 C53 1.396(4) . ?
C49 C50 1.388(5) . ?
C49 C54 1.512(4) . ?
C50 H50 0.9500 . ?
C50 C51 1.387(5) . ?
C51 H51 0.9500 . ?
C51 C52 1.376(5) . ?
C52 H52 0.9500 . ?
C52 C53 1.384(4) . ?
C53 H53 0.9500 . ?
C58 C59 1.407(4) . ?
C58 C63 1.397(4) . ?
C59 C60 1.389(4) . ?
C59 C64 1.501(5) . ?
C60 H60 0.9500 . ?
C60 C61 1.378(5) . ?
C61 H61 0.9500 . ?
C61 C62 1.372(5) . ?
C62 H62 0.9500 . ?
C62 C63 1.389(4) . ?
C63 H63 0.9500 . ?
Cl4 C91 1.745(12) . ?
Cl3 C91 1.744(13) . ?
C91 H91A 0.9900 . ?
C91 H91B 0.9900 . ?

loop_
_geom_torsion_atom_site_label_1
_geom_torsion_atom_site_label_2
_geom_torsion_atom_site_label_3
_geom_torsion_atom_site_label_4
_geom_torsion
_geom_torsion_site_symmetry_1
_geom_torsion_site_symmetry_2
_geom_torsion_site_symmetry_3
_geom_torsion_site_symmetry_4
_geom_torsion_publ_flag
Ir1 P2 O26 C21 -1.1(2) . . . . ?
Ir1 P2 C28 C29 -140.1(2) . . . . ?
Ir1 P2 C28 C33 32.2(3) . . . . ?
Ir1 P2 C38 C39 -87.7(3) . . . . ?
Ir1 P2 C38 C43 88.4(2) . . . . ?
Ir1 P3 O27 C25 1.1(2) . . . . ?
Ir1 P3 C48 C49 143.9(2) . . . . ?
Ir1 P3 C48 C53 -33.7(3) . . . . ?
Ir1 P3 C58 C59 90.6(3) . . . . ?
Ir1 P3 C58 C63 -81.8(2) . . . . ?
Ir1 N20 C21 O26 3.2(3) . . . . ?
Ir1 N20 C21 C22 -177.9(2) . . . . ?
Ir1 N20 C25 O27 -3.3(3) . . . . ?
Ir1 N20 C25 C24 177.8(2) . . . . ?
Ir1 C4 C5 C6 179.2(2) . . . . ?
Ir1 C4 C9 C8 -179.7(2) . . . . ?
Ir1 C4 C9 C10 0.1(3) . . . . ?
P2 O26 C21 N20 -1.1(3) . . . . ?
P2 O26 C21 C22 180.0(2) . . . . ?
P2 C28 C29 C30 168.5(2) . . . . ?
P2 C28 C29 C34 -9.1(4) . . . . ?
P2 C28 C33 C32 -170.4(3) . . . . ?
P2 C38 C39 C40 175.0(2) . . . . ?
P2 C38 C39 C44 -7.8(4) . . . . ?
P2 C38 C43 C42 -176.0(3) . . . . ?
P3 O27 C25 N20 1.2(3) . . . . ?
P3 O27 C25 C24 -179.8(2) . . . . ?
P3 C48 C49 C50 -175.7(2) . . . . ?
P3 C48 C49 C54 2.5(5) . . . . ?
P3 C48 C53 C52 177.1(3) . . . . ?
P3 C58 C59 C60 -171.2(2) . . . . ?
P3 C58 C59 C64 11.1(4) . . . . ?
P3 C58 C63 C62 171.7(3) . . . . ?
C201 C202 C203 C204 1.2(6) . . . . ?
C201 C202 C203 C207 -178.9(3) . . . . ?
C202 C201 C206 C205 0.6(5) . . . . ?
C202 C201 B200 C209 -79.3(3) . . . . ?
C202 C201 B200 C217 40.7(4) . . . . ?
C202 C201 B200 C225 158.0(3) . . . . ?
C202 C203 C204 C205 -0.3(5) . . . . ?
C202 C203 C207 F1 -42.1(7) . . . . ?
C202 C203 C207 F2 68.4(5) . . . . ?
C202 C203 C207 F3 -174.6(5) . . . . ?
C202 C203 C207 F1A 157.3(7) . . . . ?
C202 C203 C207 F2A -92.8(7) . . . . ?
C202 C203 C207 F3A 23.1(8) . . . . ?
C203 C204 C205 C206 -0.4(5) . . . . ?
C203 C204 C205 C208 179.0(3) . . . . ?
C204 C203 C207 F1 137.8(6) . . . . ?
C204 C203 C207 F2 -111.7(5) . . . . ?
C204 C203 C207 F3 5.3(7) . . . . ?
C204 C203 C207 F1A -22.8(8) . . . . ?
C204 C203 C207 F2A 87.1(7) . . . . ?
C204 C203 C207 F3A -157.0(8) . . . . ?
C204 C205 C206 C201 0.3(5) . . . . ?
C204 C205 C208 F4 18.7(5) . . . . ?
C204 C205 C208 F5 -100.0(4) . . . . ?
C204 C205 C208 F6 142.3(3) . . . . ?
C206 C201 C202 C203 -1.3(5) . . . . ?
C206 C201 B200 C209 90.9(3) . . . . ?
C206 C201 B200 C217 -149.1(3) . . . . ?
C206 C201 B200 C225 -31.8(4) . . . . ?
C206 C205 C208 F4 -161.9(3) . . . . ?
C206 C205 C208 F5 79.4(4) . . . . ?
C206 C205 C208 F6 -38.3(5) . . . . ?
C207 C203 C204 C205 179.8(3) . . . . ?
C208 C205 C206 C201 -179.1(3) . . . . ?
C209 C210 C211 C212 -1.2(5) . . . . ?
C209 C210 C211 C215 179.5(3) . . . . ?
C210 C209 C214 C213 1.7(4) . . . . ?
C210 C209 B200 C201 81.9(3) . . . . ?
C210 C209 B200 C217 -39.0(4) . . . . ?
C210 C209 B200 C225 -152.8(3) . . . . ?
C210 C211 C212 C213 1.7(5) . . . . ?
C210 C211 C215 F7 -6.2(5) . . . . ?
C210 C211 C215 F8 -126.2(5) . . . . ?
C210 C211 C215 F9 110.1(4) . . . . ?
C210 C211 C215 F9A -56.7(9) . . . . ?
C210 C211 C215 F8A 65.3(10) . . . . ?
C210 C211 C215 F7A -174.5(8) . . . . ?
C211 C212 C213 C214 -0.6(5) . . . . ?
C211 C212 C213 C216 179.8(3) . . . . ?
C212 C211 C215 F7 174.5(4) . . . . ?
C212 C211 C215 F8 54.4(5) . . . . ?
C212 C211 C215 F9 -69.2(4) . . . . ?
C212 C211 C215 F9A 123.9(9) . . . . ?
C212 C211 C215 F8A -114.1(10) . . . . ?
C212 C211 C215 F7A 6.2(8) . . . . ?
C212 C213 C214 C209 -1.2(5) . . . . ?
C212 C213 C216 F10 28.4(5) . . . . ?
C212 C213 C216 F11 149.2(5) . . . . ?
C212 C213 C216 F12 -89.2(5) . . . . ?
C212 C213 C216 F10A -145.1(7) . . . . ?
C212 C213 C216 F11A -23.5(8) . . . . ?
C212 C213 C216 F12A 97.2(8) . . . . ?
C214 C209 C210 C211 -0.5(4) . . . . ?
C214 C209 B200 C201 -92.1(3) . . . . ?
C214 C209 B200 C217 146.9(3) . . . . ?
C214 C209 B200 C225 33.2(4) . . . . ?
C214 C213 C216 F10 -151.2(4) . . . . ?
C214 C213 C216 F11 -30.4(6) . . . . ?
C214 C213 C216 F12 91.1(5) . . . . ?
C214 C213 C216 F10A 35.3(8) . . . . ?
C214 C213 C216 F11A 156.9(7) . . . . ?
C214 C213 C216 F12A -82.4(8) . . . . ?
C215 C211 C212 C213 -178.9(3) . . . . ?
C216 C213 C214 C209 178.4(3) . . . . ?
C217 C218 C219 C220 -0.4(5) . . . . ?
C217 C218 C219 C223 178.2(3) . . . . ?
C218 C217 C222 C221 0.6(5) . . . . ?
C218 C217 B200 C201 -153.4(3) . . . . ?
C218 C217 B200 C209 -37.9(4) . . . . ?
C218 C217 B200 C225 81.6(3) . . . . ?
C218 C219 C220 C221 0.0(5) . . . . ?
C218 C219 C223 F13 46.3(5) . . . . ?
C218 C219 C223 F14 -73.6(5) . . . . ?
C218 C219 C223 F15 166.2(3) . . . . ?
C219 C220 C221 C222 0.7(5) . . . . ?
C219 C220 C221 C224 -179.0(3) . . . . ?
C220 C219 C223 F13 -135.1(4) . . . . ?
C220 C219 C223 F14 105.0(4) . . . . ?
C220 C219 C223 F15 -15.2(5) . . . . ?
C220 C221 C222 C217 -1.0(5) . . . . ?
C220 C221 C224 F16 7.2(5) . . . . ?
C220 C221 C224 F17 -112.1(4) . . . . ?
C220 C221 C224 F18 127.3(4) . . . . ?
C222 C217 C218 C219 0.1(5) . . . . ?
C222 C217 B200 C201 33.2(4) . . . . ?
C222 C217 B200 C209 148.7(3) . . . . ?
C222 C217 B200 C225 -91.8(3) . . . . ?
C222 C221 C224 F16 -172.5(3) . . . . ?
C222 C221 C224 F17 68.3(4) . . . . ?
C222 C221 C224 F18 -52.3(5) . . . . ?
C223 C219 C220 C221 -178.6(3) . . . . ?
C224 C221 C222 C217 178.7(3) . . . . ?
C225 C226 C227 C228 -0.4(5) . . . . ?
C225 C226 C227 C231 -178.0(3) . . . . ?
C226 C225 C230 C229 0.6(4) . . . . ?
C226 C225 B200 C201 155.3(3) . . . . ?
C226 C225 B200 C209 37.1(4) . . . . ?
C226 C225 B200 C217 -81.9(3) . . . . ?
C226 C227 C228 C229 0.1(5) . . . . ?
C226 C227 C231 F19 85.0(4) . . . . ?
C226 C227 C231 F20 -32.8(5) . . . . ?
C226 C227 C231 F21 -154.6(3) . . . . ?
C227 C228 C229 C230 0.5(5) . . . . ?
C227 C228 C229 C232 -177.8(3) . . . . ?
C228 C227 C231 F19 -92.6(4) . . . . ?
C228 C227 C231 F20 149.5(3) . . . . ?
C228 C227 C231 F21 27.8(5) . . . . ?
C228 C229 C230 C225 -0.9(5) . . . . ?
C228 C229 C232 F22 -56.0(4) . . . . ?
C228 C229 C232 F23 63.0(5) . . . . ?
C228 C229 C232 F24 -176.9(3) . . . . ?
C230 C225 C226 C227 0.0(4) . . . . ?
C230 C225 B200 C201 -34.8(4) . . . . ?
C230 C225 B200 C209 -153.0(3) . . . . ?
C230 C225 B200 C217 88.0(3) . . . . ?
C230 C229 C232 F22 125.6(4) . . . . ?
C230 C229 C232 F23 -115.3(4) . . . . ?
C230 C229 C232 F24 4.8(5) . . . . ?
C231 C227 C228 C229 177.7(3) . . . . ?
C232 C229 C230 C225 177.3(3) . . . . ?
B200 C201 C202 C203 169.7(3) . . . . ?
B200 C201 C206 C205 -170.1(3) . . . . ?
B200 C209 C210 C211 -174.9(3) . . . . ?
B200 C209 C214 C213 176.0(3) . . . . ?
B200 C217 C218 C219 -173.7(3) . . . . ?
B200 C217 C222 C221 174.2(3) . . . . ?
B200 C225 C226 C227 170.7(3) . . . . ?
B200 C225 C230 C229 -169.6(3) . . . . ?
O26 P2 C28 C29 -33.8(3) . . . . ?
O26 P2 C28 C33 138.5(2) . . . . ?
O26 P2 C38 C39 164.5(3) . . . . ?
O26 P2 C38 C43 -19.3(3) . . . . ?
O26 C21 C22 C23 177.7(2) . . . . ?
O27 P3 C48 C49 36.1(3) . . . . ?
O27 P3 C48 C53 -141.4(2) . . . . ?
O27 P3 C58 C59 -161.4(3) . . . . ?
O27 P3 C58 C63 26.1(3) . . . . ?
N20 C21 C22 C23 -1.2(4) . . . . ?
C4 C5 C6 C7 -0.1(5) . . . . ?
C4 C9 C10 C11 -177.9(3) . . . . ?
C4 C9 C10 C15 0.5(4) . . . . ?
C5 C4 C9 C8 -1.4(4) . . . . ?
C5 C4 C9 C10 178.4(3) . . . . ?
C5 C6 C7 C8 -0.5(6) . . . . ?
C6 C7 C8 C9 0.2(6) . . . . ?
C7 C8 C9 C4 0.8(5) . . . . ?
C7 C8 C9 C10 -179.0(3) . . . . ?
C8 C9 C10 C11 1.9(5) . . . . ?
C8 C9 C10 C15 -179.7(3) . . . . ?
C9 C4 C5 C6 1.1(5) . . . . ?
C9 C10 C11 C12 177.7(3) . . . . ?
C9 C10 C15 Ir1 -0.8(3) . . . . ?
C9 C10 C15 C14 -178.8(3) . . . . ?
C10 C11 C12 C13 0.7(6) . . . . ?
C11 C10 C15 Ir1 177.6(2) . . . . ?
C11 C10 C15 C14 -0.4(4) . . . . ?
C11 C12 C13 C14 0.1(5) . . . . ?
C12 C13 C14 C15 -1.1(5) . . . . ?
C13 C14 C15 Ir1 -176.6(2) . . . . ?
C13 C14 C15 C10 1.2(4) . . . . ?
C15 C10 C11 C12 -0.6(5) . . . . ?
C21 N20 C25 O27 175.9(2) . . . . ?
C21 N20 C25 C24 -3.1(4) . . . . ?
C21 C22 C23 C24 -0.3(4) . . . . ?
C22 C23 C24 C25 0.1(4) . . . . ?
C23 C24 C25 O27 -177.4(3) . . . . ?
C23 C24 C25 N20 1.5(4) . . . . ?
C25 N20 C21 O26 -176.0(2) . . . . ?
C25 N20 C21 C22 2.9(4) . . . . ?
C28 P2 O26 C21 -122.4(2) . . . . ?
C28 P2 C38 C39 60.2(3) . . . . ?
C28 P2 C38 C43 -123.7(2) . . . . ?
C28 C29 C30 C31 1.6(5) . . . . ?
C28 C29 C34 F35 -29.0(4) . . . . ?
C28 C29 C34 F36 92.8(3) . . . . ?
C28 C29 C34 F37 -148.6(3) . . . . ?
C29 C28 C33 C32 2.6(5) . . . . ?
C29 C30 C31 C32 1.5(6) . . . . ?
C30 C29 C34 F35 153.3(3) . . . . ?
C30 C29 C34 F36 -84.9(3) . . . . ?
C30 C29 C34 F37 33.7(4) . . . . ?
C30 C31 C32 C33 -2.6(6) . . . . ?
C31 C32 C33 C28 0.5(5) . . . . ?
C33 C28 C29 C30 -3.6(4) . . . . ?
C33 C28 C29 C34 178.8(3) . . . . ?
C34 C29 C30 C31 179.4(3) . . . . ?
C38 P2 O26 C21 123.2(2) . . . . ?
C38 P2 C28 C29 71.1(3) . . . . ?
C38 P2 C28 C33 -116.6(2) . . . . ?
C38 C39 C40 C41 0.1(5) . . . . ?
C38 C39 C44 F45 -89.9(4) . . . . ?
C38 C39 C44 F46 149.8(3) . . . . ?
C38 C39 C44 F47 29.3(4) . . . . ?
C39 C38 C43 C42 0.4(5) . . . . ?
C39 C40 C41 C42 1.5(5) . . . . ?
C40 C39 C44 F45 87.4(4) . . . . ?
C40 C39 C44 F46 -32.9(4) . . . . ?
C40 C39 C44 F47 -153.4(3) . . . . ?
C40 C41 C42 C43 -2.1(6) . . . . ?
C41 C42 C43 C38 1.2(5) . . . . ?
C43 C38 C39 C40 -1.0(4) . . . . ?
C43 C38 C39 C44 176.2(3) . . . . ?
C44 C39 C40 C41 -177.3(3) . . . . ?
C48 P3 O27 C25 124.0(2) . . . . ?
C48 P3 C58 C59 -55.6(3) . . . . ?
C48 P3 C58 C63 131.9(2) . . . . ?
C48 C49 C50 C51 -1.2(5) . . . . ?
C48 C49 C54 F55 38.4(4) . . . . ?
C48 C49 C54 F56 157.5(3) . . . . ?
C48 C49 C54 F57 -82.8(4) . . . . ?
C49 C48 C53 C52 -0.7(5) . . . . ?
C49 C50 C51 C52 -0.5(6) . . . . ?
C50 C49 C54 F55 -143.4(3) . . . . ?
C50 C49 C54 F56 -24.2(4) . . . . ?
C50 C49 C54 F57 95.5(4) . . . . ?
C50 C51 C52 C53 1.6(5) . . . . ?
C51 C52 C53 C48 -1.0(5) . . . . ?
C53 C48 C49 C50 1.8(4) . . . . ?
C53 C48 C49 C54 -180.0(3) . . . . ?
C54 C49 C50 C51 -179.6(3) . . . . ?
C58 P3 O27 C25 -121.8(2) . . . . ?
C58 P3 C48 C49 -69.9(3) . . . . ?
C58 P3 C48 C53 112.5(2) . . . . ?
C58 C59 C60 C61 0.7(5) . . . . ?
C58 C59 C64 F65 -45.2(4) . . . . ?
C58 C59 C64 F66 74.4(4) . . . . ?
C58 C59 C64 F67 -166.4(3) . . . . ?
C59 C58 C63 C62 -1.4(5) . . . . ?
C59 C60 C61 C62 -2.3(6) . . . . ?
C60 C59 C64 F65 137.0(3) . . . . ?
C60 C59 C64 F66 -103.4(3) . . . . ?
C60 C59 C64 F67 15.8(4) . . . . ?
C60 C61 C62 C63 2.0(6) . . . . ?
C61 C62 C63 C58 -0.1(5) . . . . ?
C63 C58 C59 C60 1.1(4) . . . . ?
C63 C58 C59 C64 -176.6(3) . . . . ?
C64 C59 C60 C61 178.6(3) . . . . ?

loop_
_exptl_oxdiff_crystal_face_indexfrac_h
_exptl_oxdiff_crystal_face_indexfrac_k
_exptl_oxdiff_crystal_face_indexfrac_l
_exptl_oxdiff_crystal_face_x
_exptl_oxdiff_crystal_face_y
_exptl_oxdiff_crystal_face_z
0.9989 0.9990 0.0004 0.0405 0.0223 0.1294
-0.9989 -0.9990 -0.0004 -0.0405 -0.0223 -0.1294
-0.0000 0.0002 -0.9995 -0.0656 -0.0245 0.0468
0.0000 -0.0002 0.9995 0.0656 0.0245 -0.0468
6.4217 6.0005 -3.9890 -0.0197 0.0753 0.9970
-6.4134 -6.0164 3.9885 0.0190 -0.0734 -0.9971
-3.9519 8.0509 0.1370 0.3656 -0.9251 0.1022
3.9448 -8.0572 -0.1327 -0.3656 0.9250 -0.1032
